data_7114500
loop_
_publ_author_name
'Mansikkam\"aki, Heidi'
'Nissinen, Maija'
'Rissanen, Kari'

_publ_section_title
;
 Encapsulation of diquats by resorcinarenes: a novel staggered
 anion-solvent mediated hydrogen bonded capsule
;
_journal_issue 17
_journal_name_full 'Chemical Communications'
_journal_page_first 1902
_journal_page_last 1903
_journal_paper_doi 10.1039/b204937f
_journal_year 2002
_chemical_formula_sum 'C86 H110 Cl2 N0 O22'
_chemical_formula_weight 1566.64
_chemical_name_systematic ?
_space_group_IT_number 15
_symmetry_cell_setting monoclinic
_symmetry_space_group_name_Hall '-C 2yc'
_symmetry_space_group_name_H-M 'C 1 2/c 1'
_atom_sites_solution_hydrogens geom
_atom_sites_solution_primary direct
_atom_sites_solution_secondary difmap
_audit_creation_method SHELXL-97
_cell_angle_alpha 90.00
_cell_angle_beta 113.660(2)
_cell_angle_gamma 90.00
_cell_formula_units_Z 8
_cell_length_a 48.485(1)
_cell_length_b 19.465(6)
_cell_length_c 19.462(4)
_cell_measurement_temperature 173.0(2)
_cell_volume 16824(6)
_computing_cell_refinement Denzo-SMN
_computing_data_collection collect
_computing_data_reduction Denzo-SMN
_computing_structure_refinement 'SHELXL-97 (Sheldrick, 1997)'
_computing_structure_solution 'SHELXS-97 (Sheldrick, 1997)'
_diffrn_ambient_temperature 173.0(2)
_diffrn_measured_fraction_theta_full 0.896
_diffrn_measured_fraction_theta_max 0.896
_diffrn_measurement_device_type 'Nonius Kappa CCD'
_diffrn_radiation_monochromator graphite
_diffrn_radiation_source 'fine-focus sealed tube'
_diffrn_radiation_type MoK\a
_diffrn_radiation_wavelength 0.71069
_diffrn_reflns_av_R_equivalents 0.0726
_diffrn_reflns_av_sigmaI/netI 0.1258
_diffrn_reflns_limit_h_max 58
_diffrn_reflns_limit_h_min -47
_diffrn_reflns_limit_k_max 17
_diffrn_reflns_limit_k_min -23
_diffrn_reflns_limit_l_max 19
_diffrn_reflns_limit_l_min -18
_diffrn_reflns_number 29280
_diffrn_reflns_theta_full 25.66
_diffrn_reflns_theta_max 25.66
_diffrn_reflns_theta_min 2.96
_exptl_absorpt_coefficient_mu 0.149
_exptl_absorpt_correction_T_max 0.9780
_exptl_absorpt_correction_T_min 0.9429
_exptl_absorpt_correction_type 'not used'
_exptl_crystal_colour colorless
_exptl_crystal_density_diffrn 1.237
_exptl_crystal_density_method 'not measured'
_exptl_crystal_description block
_exptl_crystal_F_000 6688
_exptl_crystal_size_max 0.40
_exptl_crystal_size_mid 0.35
_exptl_crystal_size_min 0.15
_refine_diff_density_max 0.694
_refine_diff_density_min -1.039
_refine_diff_density_rms 0.084
_refine_ls_extinction_method none
_refine_ls_goodness_of_fit_ref 1.031
_refine_ls_hydrogen_treatment mixed
_refine_ls_matrix_type full
_refine_ls_number_parameters 1024
_refine_ls_number_reflns 14295
_refine_ls_number_restraints 0
_refine_ls_restrained_S_all 1.031
_refine_ls_R_factor_all 0.1806
_refine_ls_R_factor_gt 0.0900
_refine_ls_shift/su_max 0.007
_refine_ls_shift/su_mean 0.000
_refine_ls_structure_factor_coef Fsqd
_refine_ls_weighting_details 'calc w=1/[\s^2^(Fo^2^)+(0.1292P)^2^+65.0717P] where P=(Fo^2^+2Fc^2^)/3'
_refine_ls_weighting_scheme calc
_refine_ls_wR_factor_gt 0.2290
_refine_ls_wR_factor_ref 0.2807
_reflns_number_gt 7373
_reflns_number_total 14295
_reflns_threshold_expression >2sigma(I)
_cod_data_source_file b204937f.txt
_cod_data_source_block Capsule_3a
_cod_original_sg_symbol_H-M 'C 2/c'
_cod_database_code 7114500

loop_
_symmetry_equiv_pos_as_xyz
'x, y, z'
'-x, y, -z+1/2'
'x+1/2, y+1/2, z'
'-x+1/2, y+1/2, -z+1/2'
'-x, -y, -z'
'x, -y, z-1/2'
'-x+1/2, -y+1/2, -z'
'x+1/2, -y+1/2, z-1/2'

loop_
_atom_site_label
_atom_site_type_symbol
_atom_site_fract_x
_atom_site_fract_y
_atom_site_fract_z
_atom_site_U_iso_or_equiv
_atom_site_adp_type
_atom_site_occupancy
_atom_site_symmetry_multiplicity
_atom_site_calc_flag
_atom_site_refinement_flags
_atom_site_disorder_assembly
_atom_site_disorder_group
Cl1 Cl 0.12508(5) -0.00985(10) -0.13457(11) 0.0622(6) Uani 1 1 d . . .
Cl2 Cl 0.12504(5) 0.50982(10) 0.38503(10) 0.0590(5) Uani 1 1 d . . .
O20 O 0.01939(9) 0.2024(2) -0.0834(2) 0.0352(10) Uani 1 1 d . . .
H20 H 0.0088 0.2112 -0.0595 0.053 Uiso 1 1 calc R . .
O27B O 0.01935(9) 0.2981(2) 0.1216(2) 0.0330(10) Uani 1 1 d . . .
H27B H 0.0254 0.2782 0.1634 0.049 Uiso 1 1 calc R . .
O25 O 0.21238(8) 0.0449(2) 0.2470(2) 0.0345(10) Uani 1 1 d . . .
H25 H 0.2122 0.0616 0.2866 0.052 Uiso 1 1 calc R . .
O13B O 0.23058(9) 0.3532(2) 0.2783(2) 0.0340(10) Uani 1 1 d . . .
H13B H 0.2403 0.3178 0.2771 0.051 Uiso 1 1 calc R . .
O4B O 0.21224(9) 0.4553(2) 0.1773(2) 0.0335(10) Uani 1 1 d . . .
H4B H 0.2199 0.4293 0.2146 0.050 Uiso 1 1 calc R . .
O11 O 0.03770(9) 0.2842(2) -0.1671(2) 0.0343(10) Uani 1 1 d . . .
H11 H 0.0376 0.3251 -0.1532 0.052 Uiso 1 1 calc R . .
O6 O 0.23095(9) 0.1474(2) 0.18312(19) 0.0329(10) Uani 1 1 d . . .
H6 H 0.2243 0.1129 0.1976 0.049 Uiso 1 1 calc R . .
O18B O 0.03765(9) 0.2154(2) 0.2428(2) 0.0341(10) Uani 1 1 d . . .
H18B H 0.0374 0.1740 0.2307 0.051 Uiso 1 1 calc R . .
O20B O 0.13906(9) 0.1524(2) 0.3989(2) 0.0341(10) Uani 1 1 d . . .
H20B H 0.1311 0.1134 0.3880 0.051 Uiso 1 1 calc R . .
O13 O 0.13924(9) 0.34709(19) -0.1206(2) 0.0338(10) Uani 1 1 d . . .
H13 H 0.1328 0.3848 -0.1121 0.051 Uiso 1 1 calc R . .
O25B O 0.05808(10) 0.4574(2) -0.0009(2) 0.0387(11) Uani 1 1 d . . .
H25B H 0.0743 0.4789 0.0096 0.058 Uiso 1 1 calc R . .
O6B O 0.11095(9) 0.5101(2) 0.01377(19) 0.0344(10) Uani 1 1 d . . .
H6B H 0.1182 0.5013 -0.0178 0.052 Uiso 1 1 calc R . .
O11B O 0.19202(10) 0.1909(2) 0.3999(2) 0.0389(11) Uani 1 1 d . . .
H11B H 0.1749 0.1832 0.3992 0.058 Uiso 1 1 calc R . .
O4 O 0.19164(10) 0.3087(2) -0.0165(2) 0.0397(11) Uani 1 1 d . . .
H4 H 0.2000 0.3349 0.0204 0.060 Uiso 1 1 calc R . .
O27 O 0.11103(9) -0.0099(2) 0.2085(2) 0.0347(10) Uani 1 1 d . . .
H27 H 0.1193 -0.0096 0.2556 0.052 Uiso 1 1 calc R . .
O18 O 0.05808(10) 0.0416(2) 0.1173(2) 0.0385(11) Uani 1 1 d . . .
H18 H 0.0757 0.0282 0.1433 0.058 Uiso 1 1 calc R . .
C17 C 0.07286(11) 0.0310(3) 0.0134(3) 0.0192(12) Uani 1 1 d . . .
C21 C 0.09253(12) -0.0307(3) 0.0509(3) 0.0193(11) Uani 1 1 d . . .
H21 H 0.0835 -0.0522 0.0836 0.023 Uiso 1 1 calc R . .
C17B C 0.07384(12) 0.3033(3) 0.3032(3) 0.0203(12) Uani 1 1 d . . .
C18B C 0.06686(12) 0.2345(3) 0.2891(3) 0.0240(12) Uani 1 1 d . . .
C27 C 0.13239(12) 0.0002(3) 0.1798(3) 0.0227(12) Uani 1 1 d . . .
C22B C 0.05216(12) 0.3875(3) 0.1955(3) 0.0197(12) Uani 1 1 d . . .
C1 C 0.19804(11) 0.1069(3) 0.0611(3) 0.0178(11) Uani 1 1 d . . .
C6B C 0.13268(12) 0.5001(3) 0.0852(3) 0.0218(12) Uani 1 1 d . . .
C7B C 0.20001(11) 0.4665(3) 0.3098(3) 0.0193(12) Uani 1 1 d . . .
H7B H 0.2200 0.4703 0.3066 0.023 Uiso 1 1 calc R . .
C8B C 0.19785(11) 0.3932(3) 0.3350(3) 0.0179(11) Uani 1 1 d . . .
C28B C 0.09266(12) 0.5304(3) 0.1346(3) 0.0191(12) Uani 1 1 d . . .
H28B H 0.0837 0.5520 0.0838 0.023 Uiso 1 1 calc R . .
C28 C 0.20015(12) 0.0332(3) 0.0905(3) 0.0198(12) Uani 1 1 d . . .
H28 H 0.2202 0.0292 0.1337 0.024 Uiso 1 1 calc R . .
C10 C 0.07381(11) 0.1962(3) -0.1551(3) 0.0179(11) Uani 1 1 d . . .
C15 C 0.05224(12) 0.1131(3) -0.0907(3) 0.0192(12) Uani 1 1 d . . .
C15B C 0.12558(12) 0.2715(3) 0.3840(3) 0.0178(11) Uani 1 1 d . . .
C13B C 0.21346(12) 0.3399(3) 0.3189(3) 0.0245(13) Uani 1 1 d . . .
C24 C 0.17619(12) 0.0211(3) 0.1223(3) 0.0189(12) Uani 1 1 d . . .
C23 C 0.14661(12) 0.0037(2) 0.0758(3) 0.0177(12) Uani 1 1 d . . .
H23 H 0.1414 0.0000 0.0234 0.021 Uiso 1 1 calc R . .
C2B C 0.14688(12) 0.4963(3) 0.2176(3) 0.0191(12) Uani 1 1 d . . .
H2B H 0.1417 0.5002 0.2597 0.023 Uiso 1 1 calc R . .
C11 C 0.06692(12) 0.2653(3) -0.1552(3) 0.0210(12) Uani 1 1 d . . .
C24B C 0.07287(12) 0.4694(3) 0.1320(3) 0.0211(12) Uani 1 1 d . . .
C25 C 0.18336(12) 0.0276(3) 0.1988(3) 0.0217(12) Uani 1 1 d . . .
C35 C 0.19962(13) -0.0216(3) 0.0333(3) 0.0265(13) Uani 1 1 d . . .
H35A H 0.1799 -0.0202 -0.0099 0.032 Uiso 1 1 calc R . .
H35B H 0.2153 -0.0107 0.0146 0.032 Uiso 1 1 calc R . .
C2 C 0.17990(12) 0.1236(3) -0.0131(3) 0.0196(12) Uani 1 1 d . . .
H2 H 0.1688 0.0880 -0.0459 0.023 Uiso 1 1 calc R . .
C33 C 0.09232(12) -0.0860(3) -0.0058(3) 0.0234(12) Uani 1 1 d . . .
H33A H 0.0712 -0.0972 -0.0388 0.028 Uiso 1 1 calc R . .
H33B H 0.1021 -0.0673 -0.0378 0.028 Uiso 1 1 calc R . .
C3B C 0.17613(12) 0.4793(3) 0.2303(3) 0.0185(12) Uani 1 1 d . . .
C10B C 0.17726(11) 0.3094(3) 0.3967(3) 0.0200(12) Uani 1 1 d . . .
C29B C 0.19964(13) 0.5214(3) 0.3664(3) 0.0248(13) Uani 1 1 d . . .
H29A H 0.1799 0.5203 0.3704 0.030 Uiso 1 1 calc R . .
H29B H 0.2154 0.5106 0.4164 0.030 Uiso 1 1 calc R . .
C16B C 0.10331(11) 0.3205(3) 0.3501(3) 0.0188(12) Uani 1 1 d . . .
H16B H 0.1084 0.3677 0.3593 0.023 Uiso 1 1 calc R . .
C25B C 0.05615(12) 0.4354(3) 0.0649(3) 0.0242(13) Uani 1 1 d . . .
C6 C 0.21322(12) 0.1598(3) 0.1081(3) 0.0232(12) Uani 1 1 d . . .
C21B C 0.05006(12) 0.3594(3) 0.2667(3) 0.0189(11) Uani 1 1 d . . .
H21B H 0.0300 0.3365 0.2505 0.023 Uiso 1 1 calc R . .
C26 C 0.16145(12) 0.0176(3) 0.2279(3) 0.0231(13) Uani 1 1 d . . .
H26 H 0.1665 0.0226 0.2801 0.028 Uiso 1 1 calc R . .
C14 C 0.05011(12) 0.1403(3) -0.1667(3) 0.0206(12) Uani 1 1 d . . .
H14 H 0.0301 0.1634 -0.1907 0.025 Uiso 1 1 calc R . .
C8 C 0.12571(11) 0.2278(3) -0.1324(3) 0.0167(11) Uani 1 1 d . . .
C19B C 0.08841(13) 0.1844(3) 0.3215(3) 0.0255(13) Uani 1 1 d . . .
H19B H 0.0831 0.1373 0.3119 0.031 Uiso 1 1 calc R . .
C20 C 0.03677(12) 0.1446(3) -0.0531(3) 0.0232(12) Uani 1 1 d . . .
C22 C 0.12445(12) -0.0085(3) 0.1027(3) 0.0188(12) Uani 1 1 d . . .
C12 C 0.08839(13) 0.3156(3) -0.1441(3) 0.0253(13) Uani 1 1 d . . .
H12 H 0.0832 0.3627 -0.1447 0.030 Uiso 1 1 calc R . .
C18 C 0.05641(13) 0.0643(3) 0.0483(3) 0.0279(13) Uani 1 1 d . . .
C9B C 0.17979(12) 0.3755(3) 0.3732(3) 0.0211(12) Uani 1 1 d . . .
H9B H 0.1686 0.4109 0.3836 0.025 Uiso 1 1 calc R . .
C14B C 0.15735(11) 0.2918(3) 0.4379(3) 0.0171(11) Uani 1 1 d . . .
H14B H 0.1664 0.2500 0.4686 0.021 Uiso 1 1 calc R . .
C20B C 0.11747(13) 0.2022(3) 0.3675(3) 0.0226(12) Uani 1 1 d . . .
C3 C 0.17734(12) 0.1906(3) -0.0414(3) 0.0208(12) Uani 1 1 d . . .
C19 C 0.03848(12) 0.1203(3) 0.0154(3) 0.0259(13) Uani 1 1 d . . .
H19 H 0.0273 0.1421 0.0398 0.031 Uiso 1 1 calc R . .
C31B C 0.15760(12) 0.3483(3) 0.4938(3) 0.0230(12) Uani 1 1 d . . .
H31A H 0.1787 0.3600 0.5262 0.028 Uiso 1 1 calc R . .
H31B H 0.1479 0.3901 0.4655 0.028 Uiso 1 1 calc R . .
C27B C 0.03657(12) 0.3555(3) 0.1272(3) 0.0243(13) Uani 1 1 d . . .
C26B C 0.03831(13) 0.3799(3) 0.0615(3) 0.0282(14) Uani 1 1 d . . .
H26B H 0.0272 0.3581 0.0149 0.034 Uiso 1 1 calc R . .
C5 C 0.21184(13) 0.2267(3) 0.0824(3) 0.0279(13) Uani 1 1 d . . .
H5 H 0.2233 0.2619 0.1153 0.034 Uiso 1 1 calc R . .
C1B C 0.12428(12) 0.5082(3) 0.1461(3) 0.0200(12) Uani 1 1 d . . .
C4B C 0.18318(12) 0.4725(3) 0.1680(3) 0.0222(12) Uani 1 1 d . . .
C9 C 0.10338(12) 0.1793(3) -0.1428(3) 0.0173(11) Uani 1 1 d . . .
H9 H 0.1085 0.1321 -0.1414 0.021 Uiso 1 1 calc R . .
C11B C 0.19361(13) 0.2583(3) 0.3795(3) 0.0253(13) Uani 1 1 d . . .
C23B C 0.07011(12) 0.4426(3) 0.1966(3) 0.0216(12) Uani 1 1 d . . .
H23B H 0.0813 0.4639 0.2434 0.026 Uiso 1 1 calc R . .
C33B C 0.05063(13) 0.4165(3) 0.3221(3) 0.0245(12) Uani 1 1 d . . .
H33C H 0.0705 0.4397 0.3407 0.029 Uiso 1 1 calc R . .
H33D H 0.0350 0.4511 0.2954 0.029 Uiso 1 1 calc R . .
C4 C 0.19359(13) 0.2417(3) 0.0083(3) 0.0265(13) Uani 1 1 d . . .
C31 C 0.05053(13) 0.0838(3) -0.2205(3) 0.0264(13) Uani 1 1 d . . .
H31C H 0.0348 0.0495 -0.2253 0.032 Uiso 1 1 calc R . .
H31D H 0.0703 0.0602 -0.1995 0.032 Uiso 1 1 calc R . .
C29 C 0.15775(13) 0.1515(3) -0.1781(3) 0.0234(12) Uani 1 1 d . . .
H29C H 0.1789 0.1398 -0.1684 0.028 Uiso 1 1 calc R . .
H29D H 0.1480 0.1097 -0.1692 0.028 Uiso 1 1 calc R . .
C16 C 0.07028(12) 0.0570(3) -0.0556(3) 0.0213(12) Uani 1 1 d . . .
H16 H 0.0814 0.0353 -0.0801 0.026 Uiso 1 1 calc R . .
C13 C 0.11768(13) 0.2969(3) -0.1321(3) 0.0226(12) Uani 1 1 d . . .
C5B C 0.16161(13) 0.4827(3) 0.0963(3) 0.0233(13) Uani 1 1 d . . .
H5B H 0.1668 0.4776 0.0544 0.028 Uiso 1 1 calc R . .
C35B C 0.09230(13) 0.5862(3) 0.1906(3) 0.0240(12) Uani 1 1 d . . .
H35C H 0.0712 0.5976 0.1808 0.029 Uiso 1 1 calc R . .
H35D H 0.1019 0.5678 0.2422 0.029 Uiso 1 1 calc R . .
C34 C 0.10865(15) -0.1518(3) 0.0324(3) 0.0329(14) Uani 1 1 d . . .
H34A H 0.1054 -0.1876 -0.0054 0.049 Uiso 1 1 calc R . .
H34B H 0.1007 -0.1673 0.0689 0.049 Uiso 1 1 calc R . .
H34C H 0.1303 -0.1426 0.0583 0.049 Uiso 1 1 calc R . .
C7 C 0.15742(12) 0.2085(3) -0.1232(3) 0.0202(12) Uani 1 1 d . . .
H7 H 0.1664 0.2504 -0.1360 0.024 Uiso 1 1 calc R . .
C36B C 0.10861(15) 0.6513(3) 0.1850(3) 0.0340(15) Uani 1 1 d . . .
H36A H 0.1054 0.6872 0.2163 0.051 Uiso 1 1 calc R . .
H36B H 0.1008 0.6668 0.1327 0.051 Uiso 1 1 calc R . .
H36C H 0.1302 0.6419 0.2025 0.051 Uiso 1 1 calc R . .
C12B C 0.21162(13) 0.2732(3) 0.3412(3) 0.0290(13) Uani 1 1 d . . .
H12B H 0.2227 0.2377 0.3303 0.035 Uiso 1 1 calc R . .
C30 C 0.14138(14) 0.1736(3) -0.2598(3) 0.0328(14) Uani 1 1 d . . .
H30A H 0.1445 0.1390 -0.2926 0.049 Uiso 1 1 calc R . .
H30B H 0.1493 0.2179 -0.2674 0.049 Uiso 1 1 calc R . .
H30C H 0.1198 0.1780 -0.2719 0.049 Uiso 1 1 calc R . .
C32 C 0.04510(15) 0.1121(3) -0.2981(3) 0.0368(15) Uani 1 1 d . . .
H32A H 0.0422 0.0738 -0.3331 0.055 Uiso 1 1 calc R . .
H32B H 0.0626 0.1393 -0.2951 0.055 Uiso 1 1 calc R . .
H32C H 0.0271 0.1412 -0.3159 0.055 Uiso 1 1 calc R . .
C32B C 0.14138(14) 0.3265(3) 0.5429(3) 0.0314(14) Uani 1 1 d . . .
H32D H 0.1453 0.3602 0.5832 0.047 Uiso 1 1 calc R . .
H32E H 0.1487 0.2813 0.5648 0.047 Uiso 1 1 calc R . .
H32F H 0.1197 0.3240 0.5124 0.047 Uiso 1 1 calc R . .
C30B C 0.20503(15) 0.5932(3) 0.3435(3) 0.0381(16) Uani 1 1 d . . .
H30D H 0.2066 0.6259 0.3832 0.057 Uiso 1 1 calc R . .
H30E H 0.1882 0.6064 0.2969 0.057 Uiso 1 1 calc R . .
H30F H 0.2238 0.5937 0.3357 0.057 Uiso 1 1 calc R . .
C34B C 0.04499(15) 0.3886(3) 0.3889(3) 0.0389(16) Uani 1 1 d . . .
H34D H 0.0432 0.4270 0.4194 0.058 Uiso 1 1 calc R . .
H34E H 0.0618 0.3591 0.4194 0.058 Uiso 1 1 calc R . .
H34F H 0.0263 0.3618 0.3705 0.058 Uiso 1 1 calc R . .
C36 C 0.20500(15) -0.0937(3) 0.0667(3) 0.0374(15) Uani 1 1 d . . .
H36D H 0.2083 -0.1255 0.0317 0.056 Uiso 1 1 calc R . .
H36E H 0.1874 -0.1085 0.0756 0.056 Uiso 1 1 calc R . .
H36F H 0.2228 -0.0935 0.1143 0.056 Uiso 1 1 calc R . .
C200 C 0.1382(5) 0.3205(12) 0.1436(12) 0.084(6) Uiso 0.50 1 d P . .
C201 C 0.1274(9) 0.189(2) 0.190(2) 0.185(14) Uiso 0.50 1 d P . .
C203 C 0.1238(10) 0.311(2) 0.063(2) 0.193(15) Uiso 0.50 1 d P . .
C202 C 0.0955(5) 0.2326(12) 0.1405(12) 0.084(6) Uiso 0.50 1 d P . .
C204 C 0.1132(5) 0.2498(12) 0.1860(12) 0.079(5) Uiso 0.50 1 d P . .
C205 C 0.1430(6) 0.2189(14) 0.1011(15) 0.106(7) Uiso 0.50 1 d P . .
C206 C 0.1054(6) 0.2118(14) 0.0753(14) 0.108(7) Uiso 0.50 1 d P . .
C207 C 0.1437(6) 0.2798(14) 0.1821(14) 0.104(7) Uiso 0.50 1 d P . .
C208 C 0.1547(5) 0.2048(11) 0.1676(12) 0.085(6) Uiso 0.50 1 d P . .
C209 C 0.1545(6) 0.2939(13) 0.1415(12) 0.095(7) Uiso 0.50 1 d P . .
C210 C 0.1048(6) 0.2852(15) 0.1390(15) 0.108(7) Uiso 0.50 1 d P . .
C211 C 0.1380(5) 0.1794(12) 0.1357(12) 0.085(6) Uiso 0.50 1 d P . .
C212 C 0.0947(5) 0.2647(12) 0.0550(12) 0.091(6) Uiso 0.50 1 d P . .
C213 C 0.1250(9) 0.3089(19) 0.1888(19) 0.148(11) Uiso 0.50 1 d P . .
C214 C 0.1104(5) 0.2507(11) 0.0406(10) 0.072(5) Uiso 0.50 1 d P . .
C215 C 0.1229(8) 0.1915(18) 0.0584(19) 0.145(10) Uiso 0.50 1 d P . .
O60 O 0.26416(10) 0.2501(3) 0.2647(3) 0.0527(13) Uani 1 1 d . . .
H60 H 0.2584 0.2152 0.2373 0.079 Uiso 1 1 calc R A 1
C61 C 0.29322(9) 0.2408(3) 0.3152(3) 0.069(7) Uani 0.56(3) 1 d P B 1
H61A H 0.2989 0.2779 0.3524 0.104 Uiso 1 1 calc R B 1
H61B H 0.3067 0.2413 0.2888 0.104 Uiso 1 1 calc R B 1
H61C H 0.2949 0.1965 0.3406 0.104 Uiso 1 1 calc R B 1
C61B C 0.29214(9) 0.2606(6) 0.2701(4) 0.052(7) Uani 0.44(3) 1 d PR B 2
H61D H 0.2917 0.2935 0.2315 0.078 Uiso 1 1 calc R B 2
H61E H 0.3007 0.2170 0.2627 0.078 Uiso 1 1 calc R B 2
H61F H 0.3045 0.2790 0.3198 0.078 Uiso 1 1 calc R B 2
O62 O 0.22561(9) 0.0892(2) 0.3868(2) 0.0437(11) Uani 1 1 d R . .
H62 H 0.2160 0.1226 0.3933 0.066 Uiso 1 1 calc R . .
C63 C 0.25662(16) 0.0987(4) 0.4298(4) 0.057(2) Uani 1 1 d . . .
H63A H 0.2595 0.1201 0.4778 0.085 Uiso 1 1 calc R . .
H63B H 0.2650 0.1285 0.4025 0.085 Uiso 1 1 calc R . .
H63C H 0.2669 0.0541 0.4390 0.085 Uiso 1 1 calc R . .
O64 O 0.22571(10) 0.4109(3) 0.0646(2) 0.0442(12) Uani 1 1 d . . .
H64 H 0.2231 0.4230 0.1030 0.066 Uiso 1 1 calc R . .
C65 C 0.25660(16) 0.4021(4) 0.0830(4) 0.058(2) Uani 1 1 d . . .
H65A H 0.2676 0.4424 0.1105 0.087 Uiso 1 1 calc R . .
H65B H 0.2600 0.3966 0.0369 0.087 Uiso 1 1 calc R . .
H65C H 0.2638 0.3610 0.1143 0.087 Uiso 1 1 calc R . .
O66 O 0.02422(10) 0.0892(2) 0.1854(3) 0.0444(11) Uani 1 1 d . . .
H66 H 0.0335 0.0801 0.1582 0.067 Uiso 1 1 calc R . .
C67 C -0.00692(17) 0.0765(5) 0.1448(4) 0.063(2) Uani 1 1 d . . .
H67A H -0.0174 0.1200 0.1265 0.094 Uiso 1 1 calc R . .
H67B H -0.0151 0.0541 0.1776 0.094 Uiso 1 1 calc R . .
H67C H -0.0098 0.0464 0.1020 0.094 Uiso 1 1 calc R . .
O68 O -0.01410(10) 0.2504(3) -0.0145(3) 0.0513(13) Uani 1 1 d . . .
H68 H -0.0048 0.2473 0.0322 0.077 Uiso 1 1 calc R C 1
C69 C -0.04320(8) 0.2316(2) -0.0342(2) 0.078(6) Uani 0.65(2) 1 d P D 1
H69A H -0.0565 0.2664 -0.0675 0.116 Uiso 1 1 calc R D 1
H69B H -0.0473 0.2274 0.0109 0.116 Uiso 1 1 calc R D 1
H69C H -0.0468 0.1873 -0.0603 0.116 Uiso 1 1 calc R D 1
C69B C -0.04248(8) 0.2750(2) -0.0555(2) 0.033(7) Uani 0.35(2) 1 d PR D 2
H69D H -0.0411 0.3189 -0.0785 0.050 Uiso 1 1 calc R D 2
H69E H -0.0530 0.2819 -0.0224 0.050 Uiso 1 1 calc R D 2
H69F H -0.0536 0.2419 -0.0948 0.050 Uiso 1 1 calc R D 2
O70 O 0.02451(8) 0.4106(2) -0.1370(2) 0.0416(11) Uani 1 1 d R . .
H70 H 0.0340 0.4253 -0.0932 0.062 Uiso 1 1 calc R . .
C71 C -0.00647(16) 0.4227(4) -0.1586(4) 0.056(2) Uani 1 1 d . . .
H71A H -0.0096 0.4705 -0.1475 0.084 Uiso 1 1 calc R . .
H71B H -0.0143 0.3918 -0.1309 0.084 Uiso 1 1 calc R . .
H71C H -0.0171 0.4144 -0.2126 0.084 Uiso 1 1 calc R . .

loop_
_atom_site_aniso_label
_atom_site_aniso_U_11
_atom_site_aniso_U_22
_atom_site_aniso_U_33
_atom_site_aniso_U_23
_atom_site_aniso_U_13
_atom_site_aniso_U_12
Cl1 0.0774(15) 0.0525(13) 0.0579(12) 0.0048(9) 0.0283(10) 0.0065(10)
Cl2 0.0747(14) 0.0498(12) 0.0583(12) 0.0010(9) 0.0330(10) -0.0039(10)
O20 0.030(2) 0.030(2) 0.049(3) 0.0052(19) 0.020(2) 0.011(2)
O27B 0.032(2) 0.026(2) 0.036(2) 0.0004(17) 0.0076(18) -0.0102(19)
O25 0.026(2) 0.050(3) 0.021(2) -0.0102(18) 0.0025(17) -0.008(2)
O13B 0.033(3) 0.042(3) 0.038(2) 0.003(2) 0.026(2) 0.007(2)
O4B 0.028(2) 0.045(3) 0.030(2) 0.0027(18) 0.0141(18) 0.009(2)
O11 0.028(2) 0.025(2) 0.052(3) -0.0031(19) 0.0179(19) 0.0058(19)
O6 0.030(2) 0.041(3) 0.021(2) 0.0020(17) 0.0030(17) -0.008(2)
O18B 0.030(2) 0.022(2) 0.040(2) -0.0083(18) 0.0032(18) -0.0078(19)
O20B 0.040(3) 0.017(2) 0.042(2) 0.0042(18) 0.0128(19) 0.0046(19)
O13 0.036(3) 0.016(2) 0.052(3) -0.0027(19) 0.020(2) -0.0057(19)
O25B 0.042(3) 0.052(3) 0.020(2) -0.0019(18) 0.0098(18) -0.017(2)
O6B 0.035(3) 0.045(3) 0.019(2) 0.0018(18) 0.0064(18) 0.001(2)
O11B 0.043(3) 0.022(2) 0.063(3) 0.011(2) 0.033(2) 0.009(2)
O4 0.049(3) 0.018(2) 0.039(2) -0.0018(18) 0.003(2) -0.010(2)
O27 0.034(3) 0.046(3) 0.031(2) 0.002(2) 0.0211(19) -0.005(2)
O18 0.045(3) 0.048(3) 0.033(2) 0.013(2) 0.026(2) 0.015(2)
C17 0.015(3) 0.022(3) 0.020(3) -0.001(2) 0.006(2) -0.004(2)
C21 0.023(3) 0.014(3) 0.019(3) 0.001(2) 0.007(2) -0.001(2)
C17B 0.025(3) 0.021(3) 0.019(3) 0.000(2) 0.013(2) 0.000(2)
C18B 0.024(3) 0.019(3) 0.028(3) -0.001(2) 0.008(2) -0.003(3)
C27 0.021(3) 0.023(3) 0.028(3) 0.001(2) 0.014(2) -0.001(2)
C22B 0.017(3) 0.017(3) 0.024(3) 0.002(2) 0.007(2) 0.006(2)
C1 0.013(3) 0.023(3) 0.019(3) -0.001(2) 0.008(2) 0.000(2)
C6B 0.028(3) 0.022(3) 0.014(3) 0.002(2) 0.007(2) 0.002(2)
C7B 0.015(3) 0.027(3) 0.019(3) 0.002(2) 0.010(2) 0.000(2)
C8B 0.012(3) 0.020(3) 0.018(3) -0.005(2) 0.002(2) -0.002(2)
C28B 0.025(3) 0.020(3) 0.015(3) 0.002(2) 0.011(2) 0.002(2)
C28 0.019(3) 0.021(3) 0.019(3) 0.004(2) 0.006(2) 0.005(2)
C10 0.020(3) 0.019(3) 0.013(3) 0.001(2) 0.006(2) 0.003(2)
C15 0.019(3) 0.017(3) 0.022(3) -0.002(2) 0.009(2) -0.003(2)
C15B 0.022(3) 0.017(3) 0.015(3) 0.003(2) 0.008(2) -0.003(2)
C13B 0.018(3) 0.036(4) 0.018(3) 0.004(2) 0.006(2) 0.002(3)
C24 0.021(3) 0.016(3) 0.020(3) 0.001(2) 0.009(2) 0.003(2)
C23 0.026(3) 0.012(3) 0.017(3) -0.001(2) 0.011(2) 0.001(2)
C2B 0.026(3) 0.013(3) 0.022(3) 0.001(2) 0.013(2) -0.004(2)
C11 0.020(3) 0.021(3) 0.023(3) 0.001(2) 0.009(2) 0.002(3)
C24B 0.022(3) 0.022(3) 0.021(3) 0.001(2) 0.010(2) 0.005(2)
C25 0.019(3) 0.022(3) 0.020(3) 0.000(2) 0.004(2) 0.000(2)
C35 0.028(3) 0.028(3) 0.023(3) 0.001(2) 0.010(2) 0.008(3)
C2 0.019(3) 0.019(3) 0.021(3) -0.001(2) 0.008(2) 0.001(2)
C33 0.028(3) 0.019(3) 0.021(3) -0.001(2) 0.008(2) -0.004(2)
C3B 0.022(3) 0.015(3) 0.021(3) -0.001(2) 0.011(2) -0.006(2)
C10B 0.018(3) 0.021(3) 0.016(3) -0.002(2) 0.001(2) 0.000(2)
C29B 0.023(3) 0.027(3) 0.023(3) -0.003(2) 0.009(2) -0.003(3)
C16B 0.022(3) 0.016(3) 0.018(3) -0.003(2) 0.008(2) -0.004(2)
C25B 0.023(3) 0.030(3) 0.021(3) 0.004(2) 0.010(2) 0.002(3)
C6 0.013(3) 0.034(3) 0.019(3) 0.000(2) 0.004(2) 0.000(3)
C21B 0.016(3) 0.019(3) 0.023(3) -0.002(2) 0.008(2) -0.006(2)
C26 0.028(3) 0.027(3) 0.011(3) -0.002(2) 0.005(2) -0.001(3)
C14 0.023(3) 0.014(3) 0.023(3) 0.003(2) 0.008(2) 0.002(2)
C8 0.019(3) 0.017(3) 0.014(3) 0.000(2) 0.007(2) 0.001(2)
C19B 0.034(4) 0.014(3) 0.028(3) -0.004(2) 0.013(3) -0.008(3)
C20 0.019(3) 0.020(3) 0.030(3) 0.000(2) 0.008(2) 0.000(2)
C22 0.026(3) 0.013(3) 0.016(3) 0.0021(19) 0.006(2) 0.004(2)
C12 0.033(4) 0.021(3) 0.025(3) 0.003(2) 0.015(2) 0.006(3)
C18 0.033(4) 0.028(3) 0.028(3) -0.001(2) 0.018(3) -0.001(3)
C9B 0.019(3) 0.026(3) 0.018(3) 0.000(2) 0.007(2) 0.003(2)
C14B 0.016(3) 0.013(3) 0.019(3) 0.003(2) 0.004(2) -0.001(2)
C20B 0.030(3) 0.016(3) 0.022(3) 0.001(2) 0.011(2) 0.000(3)
C3 0.018(3) 0.021(3) 0.024(3) -0.001(2) 0.009(2) 0.001(2)
C19 0.023(3) 0.029(3) 0.032(3) 0.002(2) 0.018(2) 0.003(3)
C31B 0.027(3) 0.022(3) 0.018(3) -0.002(2) 0.008(2) -0.003(3)
C27B 0.021(3) 0.017(3) 0.033(3) 0.000(2) 0.008(2) -0.003(2)
C26B 0.030(3) 0.028(3) 0.020(3) -0.002(2) 0.003(2) -0.005(3)
C5 0.023(3) 0.025(3) 0.028(3) -0.004(2) 0.003(2) -0.005(3)
C1B 0.022(3) 0.017(3) 0.023(3) 0.000(2) 0.012(2) 0.001(2)
C4B 0.022(3) 0.021(3) 0.026(3) 0.002(2) 0.012(2) 0.002(2)
C9 0.029(3) 0.009(3) 0.014(3) 0.0000(19) 0.009(2) 0.003(2)
C11B 0.025(3) 0.019(3) 0.032(3) 0.005(2) 0.012(3) 0.003(3)
C23B 0.018(3) 0.019(3) 0.027(3) -0.002(2) 0.008(2) 0.001(2)
C33B 0.029(3) 0.013(3) 0.035(3) -0.001(2) 0.017(3) 0.000(2)
C4 0.022(3) 0.023(3) 0.034(3) 0.001(2) 0.010(3) -0.001(3)
C31 0.024(3) 0.025(3) 0.022(3) -0.006(2) 0.001(2) -0.003(3)
C29 0.031(3) 0.022(3) 0.022(3) -0.002(2) 0.016(2) -0.001(3)
C16 0.018(3) 0.021(3) 0.026(3) -0.005(2) 0.010(2) -0.002(2)
C13 0.031(3) 0.014(3) 0.022(3) 0.000(2) 0.011(2) -0.004(3)
C5B 0.031(4) 0.021(3) 0.025(3) 0.003(2) 0.019(3) 0.002(3)
C35B 0.027(3) 0.018(3) 0.028(3) 0.000(2) 0.012(2) 0.004(2)
C34 0.050(4) 0.022(3) 0.027(3) 0.000(2) 0.016(3) 0.001(3)
C7 0.023(3) 0.018(3) 0.021(3) 0.003(2) 0.011(2) 0.000(2)
C36B 0.049(4) 0.024(3) 0.037(3) -0.006(3) 0.026(3) -0.003(3)
C12B 0.024(3) 0.027(3) 0.038(3) 0.002(3) 0.015(3) 0.011(3)
C30 0.047(4) 0.025(3) 0.029(3) -0.001(2) 0.019(3) 0.005(3)
C32 0.045(4) 0.032(4) 0.027(3) -0.004(3) 0.007(3) 0.011(3)
C32B 0.043(4) 0.025(3) 0.027(3) -0.002(2) 0.016(3) -0.007(3)
C30B 0.049(4) 0.028(4) 0.046(4) -0.013(3) 0.028(3) -0.012(3)
C34B 0.054(4) 0.035(4) 0.042(4) -0.011(3) 0.034(3) -0.010(3)
C36 0.043(4) 0.029(4) 0.033(3) -0.003(3) 0.008(3) 0.013(3)
O60 0.027(3) 0.062(3) 0.059(3) -0.014(2) 0.008(2) -0.001(2)
C61 0.061(11) 0.059(11) 0.065(12) -0.018(8) 0.000(8) 0.012(8)
C61B 0.038(12) 0.051(12) 0.070(15) -0.014(9) 0.023(10) 0.003(9)
O62 0.037(3) 0.052(3) 0.040(3) 0.002(2) 0.012(2) 0.019(2)
C63 0.041(5) 0.052(5) 0.057(4) 0.001(4) -0.001(3) 0.012(4)
O64 0.039(3) 0.059(3) 0.036(2) -0.008(2) 0.017(2) -0.015(2)
C65 0.038(5) 0.064(5) 0.079(5) -0.004(4) 0.031(4) -0.005(4)
O66 0.036(3) 0.041(3) 0.066(3) -0.001(2) 0.031(2) -0.003(2)
C67 0.042(5) 0.081(6) 0.070(5) -0.019(4) 0.028(4) -0.028(4)
O68 0.024(3) 0.070(4) 0.052(3) -0.009(2) 0.006(2) -0.002(2)
C69 0.063(10) 0.104(15) 0.068(10) -0.036(9) 0.029(8) 0.001(9)
C69B 0.034(12) 0.028(12) 0.033(11) 0.010(8) 0.010(8) 0.019(9)
O70 0.031(3) 0.037(3) 0.040(2) -0.0032(19) -0.0030(19) 0.000(2)
C71 0.042(5) 0.068(6) 0.051(4) -0.005(4) 0.011(3) 0.017(4)

loop_
_atom_type_symbol
_atom_type_description
_atom_type_scat_dispersion_real
_atom_type_scat_dispersion_imag
_atom_type_scat_source
C C 0.0033 0.0016 'International Tables Vol C Tables 4.2.6.8 and 6.1.1.4'
H H 0.0000 0.0000 'International Tables Vol C Tables 4.2.6.8 and 6.1.1.4'
N N 0.0061 0.0033 'International Tables Vol C Tables 4.2.6.8 and 6.1.1.4'
O O 0.0106 0.0060 'International Tables Vol C Tables 4.2.6.8 and 6.1.1.4'
Cl Cl 0.1484 0.1585 'International Tables Vol C Tables 4.2.6.8 and 6.1.1.4'

loop_
_geom_angle_atom_site_label_1
_geom_angle_atom_site_label_2
_geom_angle_atom_site_label_3
_geom_angle
C16 C17 C18 117.0(5)
C16 C17 C21 123.0(5)
C18 C17 C21 120.0(4)
C17 C21 C22 111.5(4)
C17 C21 C33 112.6(4)
C22 C21 C33 112.5(4)
C18B C17B C16B 117.9(5)
C18B C17B C21B 121.1(5)
C16B C17B C21B 120.9(5)
C19B C18B C17B 120.9(5)
C19B C18B O18B 119.7(5)
C17B C18B O18B 119.5(5)
O27 C27 C26 119.2(5)
O27 C27 C22 119.3(5)
C26 C27 C22 121.4(5)
C23B C22B C27B 117.5(5)
C23B C22B C21B 122.5(5)
C27B C22B C21B 119.9(5)
C6 C1 C2 117.4(5)
C6 C1 C28 121.0(5)
C2 C1 C28 121.6(5)
C5B C6B O6B 120.8(4)
C5B C6B C1B 121.2(5)
O6B C6B C1B 118.0(5)
C8B C7B C3B 110.7(4)
C8B C7B C29B 113.4(4)
C3B C7B C29B 112.8(4)
C13B C8B C9B 116.6(5)
C13B C8B C7B 120.7(5)
C9B C8B C7B 122.7(5)
C24B C28B C1B 111.7(4)
C24B C28B C35B 112.9(4)
C1B C28B C35B 113.1(4)
C1 C28 C35 113.7(4)
C1 C28 C24 110.2(4)
C35 C28 C24 112.9(4)
C11 C10 C9 117.3(5)
C11 C10 C14 121.5(5)
C9 C10 C14 121.1(4)
C20 C15 C16 117.1(5)
C20 C15 C14 121.0(5)
C16 C15 C14 121.9(5)
C16B C15B C20B 117.2(5)
C16B C15B C14B 121.7(5)
C20B C15B C14B 121.1(5)
O13B C13B C12B 119.0(5)
O13B C13B C8B 119.7(5)
C12B C13B C8B 121.3(5)
C25 C24 C23 117.7(5)
C25 C24 C28 120.8(5)
C23 C24 C28 121.5(4)
C22 C23 C24 123.1(5)
C3B C2B C1B 123.7(4)
C12 C11 C10 121.5(5)
C12 C11 O11 119.5(5)
C10 C11 O11 119.1(5)
C25B C24B C23B 115.4(5)
C25B C24B C28B 121.7(4)
C23B C24B C28B 122.9(5)
O25 C25 C24 119.7(5)
O25 C25 C26 119.3(4)
C24 C25 C26 121.0(5)
C36 C35 C28 112.4(4)
C1 C2 C3 122.9(5)
C34 C33 C21 112.5(4)
C2B C3B C4B 117.5(5)
C2B C3B C7B 121.6(4)
C4B C3B C7B 120.8(5)
C9B C10B C11B 116.6(5)
C9B C10B C14B 122.9(5)
C11B C10B C14B 120.6(5)
C30B C29B C7B 112.1(4)
C15B C16B C17B 122.8(5)
C26B C25B O25B 118.3(5)
C26B C25B C24B 122.5(5)
O25B C25B C24B 119.2(5)
C1 C6 C5 121.8(5)
C1 C6 O6 120.5(5)
C5 C6 O6 117.6(5)
C22B C21B C17B 111.2(4)
C22B C21B C33B 112.6(4)
C17B C21B C33B 112.9(4)
C27 C26 C25 119.4(5)
C31 C14 C10 113.4(4)
C31 C14 C15 113.5(4)
C10 C14 C15 110.3(4)
C9 C8 C13 116.8(5)
C9 C8 C7 122.8(5)
C13 C8 C7 120.4(5)
C20B C19B C18B 120.6(5)
C15 C20 C19 121.4(5)
C15 C20 O20 120.1(5)
C19 C20 O20 118.5(5)
C23 C22 C27 117.4(5)
C23 C22 C21 122.0(4)
C27 C22 C21 120.7(5)
C11 C12 C13 119.7(5)
C19 C18 O18 118.8(5)
C19 C18 C17 121.1(5)
O18 C18 C17 120.1(5)
C10B C9B C8B 124.1(5)
C10B C14B C15B 112.1(4)
C10B C14B C31B 112.5(4)
C15B C14B C31B 112.9(4)
C19B C20B O20B 120.6(5)
C19B C20B C15B 120.6(5)
O20B C20B C15B 118.8(5)
C4 C3 C2 117.1(5)
C4 C3 C7 120.3(5)
C2 C3 C7 122.6(5)
C18 C19 C20 119.9(5)
C32B C31B C14B 112.6(4)
O27B C27B C22B 121.5(5)
O27B C27B C26B 117.5(5)
C22B C27B C26B 121.0(5)
C25B C26B C27B 119.6(5)
C6 C5 C4 119.4(5)
C2B C1B C6B 116.3(5)
C2B C1B C28B 122.2(4)
C6B C1B C28B 121.5(4)
C5B C4B O4B 118.8(4)
C5B C4B C3B 121.0(5)
O4B C4B C3B 120.1(4)
C8 C9 C10 123.5(5)
O11B C11B C12B 118.3(5)
O11B C11B C10B 120.3(5)
C12B C11B C10B 121.4(5)
C22B C23B C24B 124.0(5)
C34B C33B C21B 112.2(4)
O4 C4 C5 119.2(5)
O4 C4 C3 119.5(5)
C5 C4 C3 121.3(5)
C14 C31 C32 112.0(5)
C30 C29 C7 111.8(4)
C17 C16 C15 123.5(5)
O13 C13 C12 119.8(5)
O13 C13 C8 119.0(5)
C12 C13 C8 121.1(5)
C6B C5B C4B 120.3(5)
C36B C35B C28B 112.5(4)
C8 C7 C3 111.3(4)
C8 C7 C29 112.7(4)
C3 C7 C29 112.1(4)
C13B C12B C11B 119.9(5)
C209 C200 C207 69(2)
C209 C200 C213 125(3)
C207 C200 C213 56(2)
C209 C200 C203 86(3)
C207 C200 C203 124(3)
C213 C200 C203 124(3)
C209 C200 C210 124(3)
C207 C200 C210 73(2)
C213 C200 C210 42.2(17)
C203 C200 C210 82(2)
C204 C201 C211 114(3)
C204 C201 C208 106(3)
C211 C201 C208 36.1(14)
C204 C201 C202 36.7(15)
C211 C201 C202 99(3)
C208 C201 C202 115(3)
C204 C201 C207 54.7(19)
C211 C201 C207 77(2)
C208 C201 C207 52.8(16)
C202 C201 C207 79(2)
C214 C203 C200 115(3)
C214 C203 C212 35.6(15)
C200 C203 C212 101(3)
C214 C203 C209 105(3)
C200 C203 C209 34.5(14)
C212 C203 C209 113(3)
C214 C203 C205 54.8(19)
C200 C203 C205 76(2)
C212 C203 C205 78(2)
C209 C203 C205 51.7(16)
C204 C202 C210 61(2)
C204 C202 C206 111(2)
C210 C202 C206 88(2)
C204 C202 C201 53(2)
C210 C202 C201 101(3)
C206 C202 C201 80.2(19)
C204 C202 C212 114(2)
C210 C202 C212 60.6(18)
C206 C202 C212 39.8(12)
C201 C202 C212 112.9(19)
C204 C202 C213 32.1(18)
C210 C202 C213 28.7(18)
C206 C202 C213 100.1(17)
C201 C202 C213 78(2)
C212 C202 C213 85.5(16)
C202 C204 C210 65(2)
C202 C204 C213 123(3)
C210 C204 C213 58(2)
C202 C204 C201 90(3)
C210 C204 C201 128(3)
C213 C204 C201 125(3)
C202 C204 C207 123(2)
C210 C204 C207 77(2)
C213 C204 C207 43.5(18)
C201 C204 C207 82(2)
C211 C205 C215 78(3)
C211 C205 C208 47.3(17)
C215 C205 C208 125(3)
C211 C205 C209 116(3)
C215 C205 C209 143(3)
C208 C205 C209 77(2)
C211 C205 C214 108(2)
C215 C205 C214 50(2)
C208 C205 C214 138(2)
C209 C205 C214 92.9(17)
C211 C205 C206 70(2)
C215 C205 C206 40(2)
C208 C205 C206 106(2)
C209 C205 C206 109.5(19)
C214 C205 C206 38.5(12)
C211 C205 C207 82(2)
C215 C205 C207 127(3)
C208 C205 C207 55.3(16)
C209 C205 C207 35.7(11)
C214 C205 C207 92.8(16)
C206 C205 C207 87.5(16)
C211 C205 C203 131(3)
C215 C205 C203 91(3)
C208 C205 C203 123(2)
C209 C205 C203 53.6(17)
C214 C205 C203 40.9(14)
C206 C205 C203 71.6(18)
C207 C205 C203 67.6(16)
C215 C206 C214 71(3)
C215 C206 C212 121(3)
C214 C206 C212 49.9(18)
C215 C206 C202 149(3)
C214 C206 C202 122(3)
C212 C206 C202 79(2)
C215 C206 C211 57(2)
C214 C206 C211 108(2)
C212 C206 C211 139(3)
C202 C206 C211 92.3(17)
C215 C206 C205 41(2)
C214 C206 C205 69(2)
C212 C206 C205 108(2)
C202 C206 C205 112.3(19)
C211 C206 C205 38.6(11)
C215 C206 C210 133(3)
C214 C206 C210 87(2)
C212 C206 C210 55.0(18)
C202 C206 C210 36.2(11)
C211 C206 C210 94.8(17)
C205 C206 C210 92.4(17)
C200 C207 C213 73(3)
C200 C207 C209 51.6(19)
C213 C207 C209 125(4)
C200 C207 C208 124(3)
C213 C207 C208 145(3)
C209 C207 C208 80(2)
C200 C207 C204 109(3)
C213 C207 C204 52(2)
C209 C207 C204 143(3)
C208 C207 C204 93.2(18)
C200 C207 C210 72(2)
C213 C207 C210 42(2)
C209 C207 C210 111(2)
C208 C207 C210 110.0(19)
C204 C207 C210 37.6(12)
C200 C207 C205 88(2)
C213 C207 C205 130(3)
C209 C207 C205 57.0(18)
C208 C207 C205 38.3(11)
C204 C207 C205 95.7(16)
C210 C207 C205 89.0(16)
C200 C207 C201 138(3)
C213 C207 C201 94(3)
C209 C207 C201 126(3)
C208 C207 C201 51.4(16)
C204 C207 C201 43.0(14)
C210 C207 C201 72.5(18)
C205 C207 C201 69.3(16)
C211 C208 C205 60(2)
C211 C208 C201 59(2)
C205 C208 C201 105(2)
C211 C208 C207 110(3)
C205 C208 C207 86(2)
C201 C208 C207 76(2)
C211 C208 C209 114(2)
C205 C208 C209 62.5(18)
C201 C208 C209 111(2)
C207 C208 C209 38.6(12)
C200 C209 C207 59(2)
C200 C209 C205 112(3)
C207 C209 C205 87(2)
C200 C209 C203 59(2)
C207 C209 C203 101(3)
C205 C209 C203 75(2)
C200 C209 C208 115(3)
C207 C209 C208 61.7(19)
C205 C209 C208 41.0(12)
C203 C209 C208 111(2)
C200 C209 C213 31.9(19)
C207 C209 C213 27.1(19)
C205 C209 C213 100.3(18)
C203 C209 C213 82(2)
C208 C209 C213 86.2(16)
C204 C210 C202 54.4(19)
C204 C210 C213 69(2)
C202 C210 C213 124(3)
C204 C210 C212 125(3)
C202 C210 C212 80(2)
C213 C210 C212 141(3)
C204 C210 C200 101(2)
C202 C210 C200 138(3)
C213 C210 C200 49(2)
C212 C210 C200 92.9(17)
C204 C210 C207 66(2)
C202 C210 C207 108(2)
C213 C210 C207 40(2)
C212 C210 C207 108.4(19)
C200 C210 C207 35.3(11)
C204 C210 C206 89(2)
C202 C210 C206 56.2(18)
C213 C210 C206 128(3)
C212 C210 C206 37.2(12)
C200 C210 C206 94.2(16)
C207 C210 C206 88.4(17)
C208 C211 C205 72(2)
C208 C211 C201 85(3)
C205 C211 C201 128(3)
C208 C211 C215 124(3)
C205 C211 C215 52(2)
C201 C211 C215 128(3)
C208 C211 C206 126(3)
C205 C211 C206 72(2)
C201 C211 C206 87(2)
C215 C211 C206 40.8(16)
C214 C212 C206 63(2)
C214 C212 C210 115(3)
C206 C212 C210 88(2)
C214 C212 C203 55(2)
C206 C212 C203 102(3)
C210 C212 C203 82(2)
C214 C212 C202 117(3)
C206 C212 C202 61.4(19)
C210 C212 C202 38.9(12)
C203 C212 C202 115(2)
C214 C212 C215 33.9(19)
C206 C212 C215 28.8(17)
C210 C212 C215 103.3(19)
C203 C212 C215 80(2)
C202 C212 C215 87.7(16)
C207 C213 C210 99(3)
C207 C213 C204 85(3)
C210 C213 C204 53(2)
C207 C213 C200 51(2)
C210 C213 C200 89(3)
C204 C213 C200 118(3)
C207 C213 C209 27.8(19)
C210 C213 C209 94(3)
C204 C213 C209 104(2)
C200 C213 C209 23.0(14)
C207 C213 C202 92(3)
C210 C213 C202 27.7(18)
C204 C213 C202 24.9(13)
C200 C213 C202 105(2)
C209 C213 C202 100.5(17)
C212 C214 C206 67(2)
C212 C214 C215 122(3)
C206 C214 C215 54(2)
C212 C214 C203 90(3)
C206 C214 C203 128(3)
C215 C214 C203 126(3)
C212 C214 C205 123(2)
C206 C214 C205 72(2)
C215 C214 C205 42.6(18)
C203 C214 C205 84(2)
C206 C215 C205 99(4)
C206 C215 C214 55(2)
C205 C215 C214 87(3)
C206 C215 C211 83(3)
C205 C215 C211 51(2)
C214 C215 C211 115(3)
C206 C215 C212 30(2)
C205 C215 C212 94(3)
C214 C215 C212 24.5(13)
C211 C215 C212 102(2)
C61B O60 C61 40.76(17)
C69 O68 C69B 40.71(16)

loop_
_geom_bond_atom_site_label_1
_geom_bond_atom_site_label_2
_geom_bond_distance
O20 C20 1.387(6)
O27B C27B 1.373(6)
O25 C25 1.384(6)
O13B C13B 1.381(6)
O4B C4B 1.387(6)
O11 C11 1.391(6)
O6 C6 1.387(6)
O18B C18B 1.390(6)
O20B C20B 1.377(7)
O13 C13 1.382(6)
O25B C25B 1.388(6)
O6B C6B 1.380(6)
O11B C11B 1.382(6)
O4 C4 1.381(7)
O27 C27 1.375(6)
O18 C18 1.385(6)
C17 C16 1.392(7)
C17 C18 1.398(8)
C17 C21 1.525(7)
C21 C22 1.531(7)
C21 C33 1.539(7)
C17B C18B 1.382(7)
C17B C16B 1.393(7)
C17B C21B 1.538(7)
C18B C19B 1.382(8)
C27 C26 1.384(8)
C27 C22 1.401(7)
C22B C23B 1.376(7)
C22B C27B 1.387(7)
C22B C21B 1.530(7)
C1 C6 1.378(7)
C1 C2 1.395(7)
C1 C28 1.532(7)
C6B C5B 1.374(8)
C6B C1B 1.408(7)
C7B C8B 1.526(7)
C7B C3B 1.536(7)
C7B C29B 1.540(7)
C8B C13B 1.392(7)
C8B C9B 1.400(7)
C28B C24B 1.514(8)
C28B C1B 1.521(7)
C28B C35B 1.544(7)
C28 C35 1.533(7)
C28 C24 1.538(7)
C10 C11 1.386(7)
C10 C9 1.394(7)
C10 C14 1.532(7)
C15 C20 1.382(7)
C15 C16 1.395(7)
C15 C14 1.536(7)
C15B C16B 1.393(7)
C15B C20B 1.405(7)
C15B C14B 1.527(7)
C13B C12B 1.383(8)
C24 C25 1.393(7)
C24 C23 1.396(7)
C23 C22 1.392(7)
C2B C3B 1.379(7)
C2B C1B 1.403(7)
C11 C12 1.381(8)
C24B C25B 1.396(7)
C24B C23B 1.416(7)
C25 C26 1.404(8)
C35 C36 1.525(8)
C2 C3 1.402(7)
C33 C34 1.533(8)
C3B C4B 1.391(7)
C10B C9B 1.388(7)
C10B C11B 1.394(8)
C10B C14B 1.520(7)
C29B C30B 1.521(8)
C25B C26B 1.370(8)
C6 C5 1.386(8)
C21B C33B 1.541(7)
C14 C31 1.525(7)
C8 C9 1.389(7)
C8 C13 1.401(7)
C8 C7 1.522(7)
C19B C20B 1.376(8)
C20 C19 1.387(7)
C12 C13 1.392(8)
C18 C19 1.380(8)
C14B C31B 1.545(7)
C3 C4 1.391(8)
C3 C7 1.535(7)
C31B C32B 1.522(7)
C27B C26B 1.396(8)
C5 C4 1.387(8)
C4B C5B 1.383(8)
C11B C12B 1.388(8)
C33B C34B 1.532(8)
C31 C32 1.528(8)
C29 C30 1.526(8)
C29 C7 1.546(7)
C35B C36B 1.521(8)
C200 C209 0.96(3)
C200 C207 1.05(3)
C200 C213 1.30(4)
C200 C203 1.46(4)
C200 C210 1.73(3)
C201 C204 1.36(4)
C201 C211 1.37(4)
C201 C208 1.59(4)
C201 C202 1.69(5)
C201 C207 1.97(5)
C203 C214 1.33(4)
C203 C212 1.64(5)
C203 C209 1.69(5)
C203 C205 2.03(5)
C202 C204 1.01(2)
C202 C210 1.12(3)
C202 C206 1.58(3)
C202 C212 1.76(3)
C202 C213 2.01(4)
C204 C210 1.09(3)
C204 C213 1.28(4)
C204 C207 1.62(3)
C205 C211 1.11(3)
C205 C215 1.13(4)
C205 C208 1.22(3)
C205 C209 1.65(3)
C205 C214 1.66(3)
C205 C206 1.69(4)
C205 C207 1.96(4)
C206 C215 1.10(4)
C206 C214 1.11(3)
C206 C212 1.15(3)
C206 C211 1.67(3)
C206 C210 1.90(4)
C207 C213 1.12(4)
C207 C209 1.15(3)
C207 C208 1.62(3)
C207 C210 1.73(4)
C208 C211 0.94(3)
C208 C209 1.81(3)
C209 C213 2.01(4)
C210 C213 1.16(4)
C210 C212 1.56(3)
C211 C215 1.40(4)
C212 C214 0.95(2)
C212 C215 1.96(4)
C214 C215 1.28(4)
O60 C61B 1.334(6)
O60 C61 1.368(6)
O62 C63 1.409(8)
O64 C65 1.404(8)
O66 C67 1.417(8)
O68 C69 1.356(6)
O68 C69B 1.371(6)
O70 C71 1.408(8)

loop_
_geom_hbond_atom_site_label_D
_geom_hbond_atom_site_label_H
_geom_hbond_atom_site_label_A
_geom_hbond_distance_DH
_geom_hbond_distance_HA
_geom_hbond_distance_DA
_geom_hbond_angle_DHA
_geom_hbond_site_symmetry_A
O20 H20 O68 0.84 1.83 2.656(6) 167.0 .
O27B H27B O18B 0.84 1.87 2.695(6) 166.5 .
O25 H25 O62 0.84 1.87 2.675(5) 160.2 .
O13B H13B O60 0.84 1.83 2.663(6) 169.7 .
O4B H4B O13B 0.84 1.87 2.684(6) 163.9 .
O11 H11 O70 0.84 1.85 2.664(6) 162.0 .
O6 H6 O25 0.84 1.86 2.688(6) 169.2 .
O18B H18B O66 0.84 1.86 2.671(6) 161.7 .
O20B H20B Cl1 0.84 2.06 2.868(4) 161.9 6_556
O13 H13 Cl2 0.84 2.08 2.882(4) 159.0 6_565
O25B H25B O6B 0.84 1.85 2.668(6) 164.5 .
O6B H6B Cl2 0.84 2.06 2.875(4) 164.5 6_565
O11B H11B O20B 0.84 1.83 2.668(6) 171.1 .
O4 H4 O64 0.84 1.90 2.661(6) 149.7 .
O27 H27 Cl1 0.84 2.08 2.875(4) 158.6 6_556
O18 H18 O27 0.84 1.83 2.663(6) 170.2 .
O60 H60 O6 0.84 1.87 2.658(6) 155.4 .
O62 H62 O11B 0.84 1.80 2.641(6) 174.2 .
O64 H64 O4B 0.84 1.84 2.670(5) 171.5 .
O66 H66 O18 0.84 1.84 2.656(6) 164.6 .
O68 H68 O27B 0.84 1.93 2.658(6) 143.8 .
O70 H70 O25B 0.84 1.82 2.653(5) 174.1 .

loop_
_geom_torsion_atom_site_label_1
_geom_torsion_atom_site_label_2
_geom_torsion_atom_site_label_3
_geom_torsion_atom_site_label_4
_geom_torsion
C16 C17 C21 C22 90.7(6)
C18 C17 C21 C22 -89.2(6)
C16 C17 C21 C33 -36.9(7)
C18 C17 C21 C33 143.2(5)
C16B C17B C18B C19B 0.9(7)
C21B C17B C18B C19B 179.4(5)
C16B C17B C18B O18B 179.7(5)
C21B C17B C18B O18B -1.8(7)
C3B C7B C8B C13B 87.9(6)
C29B C7B C8B C13B -144.1(5)
C3B C7B C8B C9B -90.3(6)
C29B C7B C8B C9B 37.7(7)
C6 C1 C28 C35 -145.0(5)
C2 C1 C28 C35 37.4(7)
C6 C1 C28 C24 87.1(6)
C2 C1 C28 C24 -90.5(6)
C9B C8B C13B O13B 177.0(4)
C7B C8B C13B O13B -1.4(7)
C9B C8B C13B C12B -1.4(8)
C7B C8B C13B C12B -179.8(5)
C1 C28 C24 C25 -96.2(6)
C35 C28 C24 C25 135.4(5)
C1 C28 C24 C23 83.4(6)
C35 C28 C24 C23 -45.0(6)
C25 C24 C23 C22 -1.2(8)
C28 C24 C23 C22 179.2(5)
C9 C10 C11 C12 0.4(7)
C14 C10 C11 C12 179.4(4)
C9 C10 C11 O11 -179.7(4)
C14 C10 C11 O11 -0.8(7)
C1B C28B C24B C25B -88.6(6)
C35B C28B C24B C25B 142.5(5)
C1B C28B C24B C23B 90.9(6)
C35B C28B C24B C23B -37.9(7)
C23 C24 C25 O25 -179.8(5)
C28 C24 C25 O25 -0.2(8)
C23 C24 C25 C26 -0.6(8)
C28 C24 C25 C26 179.0(5)
C1 C28 C35 C36 174.1(5)
C24 C28 C35 C36 -59.4(6)
C6 C1 C2 C3 1.8(8)
C28 C1 C2 C3 179.5(5)
C17 C21 C33 C34 -172.4(5)
C22 C21 C33 C34 60.5(6)
C1B C2B C3B C4B -1.2(8)
C1B C2B C3B C7B -179.8(5)
C8B C7B C3B C2B 82.6(6)
C29B C7B C3B C2B -45.7(6)
C8B C7B C3B C4B -95.9(6)
C29B C7B C3B C4B 135.8(5)
C8B C7B C29B C30B 174.2(5)
C3B C7B C29B C30B -58.9(6)
C20B C15B C16B C17B 1.7(7)
C14B C15B C16B C17B -177.3(4)
C18B C17B C16B C15B -1.2(7)
C21B C17B C16B C15B -179.7(4)
C23B C24B C25B C26B -0.1(8)
C28B C24B C25B C26B 179.5(5)
C23B C24B C25B O25B -178.6(5)
C28B C24B C25B O25B 1.0(8)
C2 C1 C6 C5 -3.0(8)
C28 C1 C6 C5 179.3(5)
C2 C1 C6 O6 178.1(4)
C28 C1 C6 O6 0.4(8)
C23B C22B C21B C17B -89.9(6)
C27B C22B C21B C17B 87.4(6)
C23B C22B C21B C33B 38.0(7)
C27B C22B C21B C33B -144.7(5)
C18B C17B C21B C22B -95.8(6)
C16B C17B C21B C22B 82.6(6)
C18B C17B C21B C33B 136.4(5)
C16B C17B C21B C33B -45.1(6)
O27 C27 C26 C25 179.7(5)
C22 C27 C26 C25 0.9(8)
O25 C25 C26 C27 180.0(5)
C24 C25 C26 C27 0.7(8)
C11 C10 C14 C31 135.9(5)
C9 C10 C14 C31 -45.3(6)
C11 C10 C14 C15 -95.6(5)
C9 C10 C14 C15 83.3(5)
C20 C15 C14 C31 -144.2(5)
C16 C15 C14 C31 37.4(7)
C20 C15 C14 C10 87.4(6)
C16 C15 C14 C10 -91.1(6)
C17B C18B C19B C20B -1.1(8)
O18B C18B C19B C20B -180.0(5)
C16 C15 C20 C19 -1.7(8)
C14 C15 C20 C19 179.8(5)
C16 C15 C20 O20 177.4(5)
C14 C15 C20 O20 -1.1(8)
C24 C23 C22 C27 2.7(8)
C24 C23 C22 C21 -177.2(5)
O27 C27 C22 C23 178.6(5)
C26 C27 C22 C23 -2.6(8)
O27 C27 C22 C21 -1.4(8)
C26 C27 C22 C21 177.4(5)
C17 C21 C22 C23 -84.2(6)
C33 C21 C22 C23 43.4(6)
C17 C21 C22 C27 95.8(6)
C33 C21 C22 C27 -136.6(5)
C10 C11 C12 C13 -0.4(7)
O11 C11 C12 C13 179.8(4)
C16 C17 C18 C19 0.1(8)
C21 C17 C18 C19 179.9(5)
C16 C17 C18 O18 -179.5(5)
C21 C17 C18 O18 0.4(8)
C11B C10B C9B C8B -1.1(8)
C14B C10B C9B C8B -179.8(5)
C13B C8B C9B C10B 1.6(8)
C7B C8B C9B C10B 179.9(5)
C9B C10B C14B C15B 90.5(6)
C11B C10B C14B C15B -88.1(6)
C9B C10B C14B C31B -37.9(7)
C11B C10B C14B C31B 143.4(5)
C16B C15B C14B C10B -85.2(6)
C20B C15B C14B C10B 95.9(5)
C16B C15B C14B C31B 43.1(6)
C20B C15B C14B C31B -135.9(5)
C18B C19B C20B O20B -179.0(5)
C18B C19B C20B C15B 1.7(8)
C16B C15B C20B C19B -1.9(7)
C14B C15B C20B C19B 177.1(5)
C16B C15B C20B O20B 178.8(4)
C14B C15B C20B O20B -2.2(7)
C1 C2 C3 C4 -0.8(8)
C1 C2 C3 C7 179.8(5)
O18 C18 C19 C20 179.1(5)
C17 C18 C19 C20 -0.5(9)
C15 C20 C19 C18 1.4(8)
O20 C20 C19 C18 -177.8(5)
C10B C14B C31B C32B -171.8(5)
C15B C14B C31B C32B 60.2(6)
C23B C22B C27B O27B 176.6(5)
C21B C22B C27B O27B -0.7(8)
C23B C22B C27B C26B -2.1(8)
C21B C22B C27B C26B -179.5(5)
O25B C25B C26B C27B 178.3(5)
C24B C25B C26B C27B -0.2(9)
O27B C27B C26B C25B -177.5(5)
C22B C27B C26B C25B 1.3(9)
C1 C6 C5 C4 3.1(9)
O6 C6 C5 C4 -177.9(5)
C3B C2B C1B C6B 1.6(8)
C3B C2B C1B C28B -176.9(5)
C5B C6B C1B C2B -1.1(8)
O6B C6B C1B C2B 178.8(5)
C5B C6B C1B C28B 177.4(5)
O6B C6B C1B C28B -2.7(8)
C24B C28B C1B C2B -85.5(6)
C35B C28B C1B C2B 43.2(7)
C24B C28B C1B C6B 96.1(6)
C35B C28B C1B C6B -135.2(5)
C2B C3B C4B C5B 0.2(8)
C7B C3B C4B C5B 178.8(5)
C2B C3B C4B O4B -179.9(5)
C7B C3B C4B O4B -1.3(8)
C13 C8 C9 C10 2.2(7)
C7 C8 C9 C10 -176.6(4)
C11 C10 C9 C8 -1.4(7)
C14 C10 C9 C8 179.6(4)
C9B C10B C11B O11B -179.0(5)
C14B C10B C11B O11B -0.3(8)
C9B C10B C11B C12B 0.5(8)
C14B C10B C11B C12B 179.2(5)
C27B C22B C23B C24B 1.9(8)
C21B C22B C23B C24B 179.2(5)
C25B C24B C23B C22B -0.8(8)
C28B C24B C23B C22B 179.6(5)
C22B C21B C33B C34B 173.6(5)
C17B C21B C33B C34B -59.4(6)
C6 C5 C4 O4 178.2(5)
C6 C5 C4 C3 -2.0(9)
C2 C3 C4 O4 -179.4(5)
C7 C3 C4 O4 0.1(8)
C2 C3 C4 C5 0.8(8)
C7 C3 C4 C5 -179.7(5)
C10 C14 C31 C32 -59.0(6)
C15 C14 C31 C32 174.1(5)
C18 C17 C16 C15 -0.5(8)
C21 C17 C16 C15 179.7(5)
C20 C15 C16 C17 1.3(8)
C14 C15 C16 C17 179.8(5)
C11 C12 C13 O13 -179.8(5)
C11 C12 C13 C8 1.2(7)
C9 C8 C13 O13 178.9(4)
C7 C8 C13 O13 -2.3(7)
C9 C8 C13 C12 -2.1(7)
C7 C8 C13 C12 176.8(4)
O6B C6B C5B C4B -179.7(5)
C1B C6B C5B C4B 0.1(8)
O4B C4B C5B C6B -179.6(5)
C3B C4B C5B C6B 0.3(8)
C24B C28B C35B C36B -172.0(5)
C1B C28B C35B C36B 59.9(6)
C9 C8 C7 C3 -84.8(6)
C13 C8 C7 C3 96.4(5)
C9 C8 C7 C29 42.2(6)
C13 C8 C7 C29 -136.6(5)
C4 C3 C7 C8 -89.0(6)
C2 C3 C7 C8 90.4(6)
C4 C3 C7 C29 143.7(5)
C2 C3 C7 C29 -36.9(7)
C30 C29 C7 C8 61.1(6)
C30 C29 C7 C3 -172.3(5)
O13B C13B C12B C11B -177.5(5)
C8B C13B C12B C11B 0.9(9)
O11B C11B C12B C13B 179.1(5)
C10B C11B C12B C13B -0.4(9)
C209 C200 C203 C214 80(4)
C207 C200 C203 C214 18(5)
C213 C200 C203 C214 -51(5)
C210 C200 C203 C214 -45(3)
C209 C200 C203 C212 115(3)
C207 C200 C203 C212 53(4)
C213 C200 C203 C212 -16(5)
C210 C200 C203 C212 -10(2)
C207 C200 C203 C209 -62(3)
C213 C200 C203 C209 -131(4)
C210 C200 C203 C209 -125(3)
C209 C200 C203 C205 40(2)
C207 C200 C203 C205 -22(4)
C213 C200 C203 C205 -91(3)
C210 C200 C203 C205 -84.9(16)
C211 C201 C202 C204 -118(3)
C208 C201 C202 C204 -84(3)
C207 C201 C202 C204 -44(2)
C204 C201 C202 C210 41(2)
C211 C201 C202 C210 -78(3)
C208 C201 C202 C210 -43(3)
C207 C201 C202 C210 -3(2)
C204 C201 C202 C206 126(3)
C211 C201 C202 C206 8(2)
C208 C201 C202 C206 42(3)
C207 C201 C202 C206 82.3(17)
C204 C201 C202 C212 103(3)
C211 C201 C202 C212 -15(3)
C208 C201 C202 C212 19(4)
C207 C201 C202 C212 59(2)
C204 C201 C202 C213 23(2)
C211 C201 C202 C213 -95(3)
C208 C201 C202 C213 -60(3)
C207 C201 C202 C213 -20.4(15)
C206 C202 C204 C210 74(2)
C201 C202 C204 C210 133(3)
C212 C202 C204 C210 31(2)
C213 C202 C204 C210 0(3)
C210 C202 C204 C213 0(3)
C206 C202 C204 C213 74(4)
C201 C202 C204 C213 133(4)
C212 C202 C204 C213 31(4)
C210 C202 C204 C201 -133(3)
C206 C202 C204 C201 -59(3)
C212 C202 C204 C201 -102(3)
C213 C202 C204 C201 -133(4)
C210 C202 C204 C207 -52(3)
C206 C202 C204 C207 22(4)
C201 C202 C204 C207 81(3)
C212 C202 C204 C207 -21(4)
C213 C202 C204 C207 -52(3)
C211 C201 C204 C202 72(4)
C208 C201 C204 C202 110(3)
C207 C201 C204 C202 124(2)
C211 C201 C204 C210 15(6)
C208 C201 C204 C210 53(5)
C202 C201 C204 C210 -57(3)
C207 C201 C204 C210 67(4)
C211 C201 C204 C213 -59(5)
C208 C201 C204 C213 -22(5)
C202 C201 C204 C213 -132(4)
C207 C201 C204 C213 -8(3)
C211 C201 C204 C207 -51(3)
C208 C201 C204 C207 -14(2)
C202 C201 C204 C207 -124(2)
C214 C203 C205 C211 -68(4)
C200 C203 C205 C211 67(4)
C212 C203 C205 C211 -38(4)
C209 C203 C205 C211 94(4)
C214 C203 C205 C215 7(3)
C200 C203 C205 C215 141(3)
C212 C203 C205 C215 37(3)
C209 C203 C205 C215 169(3)
C214 C203 C205 C208 -127(3)
C200 C203 C205 C208 7(3)
C212 C203 C205 C208 -97(3)
C209 C203 C205 C208 35(3)
C214 C203 C205 C209 -162(3)
C200 C203 C205 C209 -27.6(16)
C212 C203 C205 C209 -132(2)
C200 C203 C205 C214 134(3)
C212 C203 C205 C214 30.0(15)
C209 C203 C205 C214 162(3)
C214 C203 C205 C206 -28.9(18)
C200 C203 C205 C206 105(2)
C212 C203 C205 C206 1.0(16)
C209 C203 C205 C206 133(2)
C214 C203 C205 C207 -124(2)
C200 C203 C205 C207 10.4(17)
C212 C203 C205 C207 -94.0(18)
C209 C203 C205 C207 38.0(14)
C204 C202 C206 C215 31(7)
C210 C202 C206 C215 89(7)
C201 C202 C206 C215 -13(7)
C212 C202 C206 C215 133(7)
C213 C202 C206 C215 63(7)
C204 C202 C206 C214 -75(4)
C210 C202 C206 C214 -18(3)
C201 C202 C206 C214 -119(3)
C212 C202 C206 C214 26(2)
C213 C202 C206 C214 -44(3)
C204 C202 C206 C212 -101(3)
C210 C202 C206 C212 -44(3)
C201 C202 C206 C212 -146(3)
C213 C202 C206 C212 -70(2)
C204 C202 C206 C211 38(3)
C210 C202 C206 C211 95(2)
C201 C202 C206 C211 -6(2)
C212 C202 C206 C211 139(3)
C213 C202 C206 C211 69.0(19)
C204 C202 C206 C205 4(3)
C210 C202 C206 C205 61(3)
C201 C202 C206 C205 -40(2)
C212 C202 C206 C205 105(3)
C213 C202 C206 C205 35(2)
C204 C202 C206 C210 -57(2)
C201 C202 C206 C210 -101(3)
C212 C202 C206 C210 44(3)
C213 C202 C206 C210 -25.9(18)
C211 C205 C206 C215 -95(4)
C208 C205 C206 C215 -125(4)
C209 C205 C206 C215 154(4)
C214 C205 C206 C215 84(4)
C207 C205 C206 C215 -178(4)
C203 C205 C206 C215 115(4)
C211 C205 C206 C214 -179(3)
C215 C205 C206 C214 -84(4)
C208 C205 C206 C214 150(3)
C209 C205 C206 C214 69(2)
C207 C205 C206 C214 98(2)
C203 C205 C206 C214 30.5(19)
C211 C205 C206 C212 148(3)
C215 C205 C206 C212 -116(4)
C208 C205 C206 C212 118(3)
C209 C205 C206 C212 37(3)
C214 C205 C206 C212 -32.1(19)
C207 C205 C206 C212 66(2)
C203 C205 C206 C212 -2(2)
C211 C205 C206 C202 63(3)
C215 C205 C206 C202 158(4)
C208 C205 C206 C202 33(3)
C209 C205 C206 C202 -48(3)
C214 C205 C206 C202 -117(3)
C207 C205 C206 C202 -19(2)
C203 C205 C206 C202 -87(2)
C215 C205 C206 C211 95(4)
C208 C205 C206 C211 -30.3(19)
C209 C205 C206 C211 -111(3)
C214 C205 C206 C211 179(3)
C207 C205 C206 C211 -83(2)
C203 C205 C206 C211 -150(2)
C211 C205 C206 C210 95(2)
C215 C205 C206 C210 -170(4)
C208 C205 C206 C210 64(2)
C209 C205 C206 C210 -17(2)
C214 C205 C206 C210 -86(2)
C207 C205 C206 C210 11.8(15)
C203 C205 C206 C210 -55.4(16)
C209 C200 C207 C213 179(3)
C203 C200 C207 C213 -111(4)
C210 C200 C207 C213 -44(2)
C213 C200 C207 C209 -179(3)
C203 C200 C207 C209 70(3)
C210 C200 C207 C209 138(2)
C209 C200 C207 C208 -35(3)
C213 C200 C207 C208 146(4)
C203 C200 C207 C208 35(5)
C210 C200 C207 C208 102(3)
C209 C200 C207 C204 -143(3)
C213 C200 C207 C204 38(2)
C203 C200 C207 C204 -73(4)
C210 C200 C207 C204 -5.7(18)
C209 C200 C207 C210 -138(2)
C213 C200 C207 C210 44(2)
C203 C200 C207 C210 -68(3)
C209 C200 C207 C205 -48(2)
C213 C200 C207 C205 133(3)
C203 C200 C207 C205 22(4)
C210 C200 C207 C205 89.6(15)
C209 C200 C207 C201 -103(4)
C213 C200 C207 C201 78(4)
C203 C200 C207 C201 -33(6)
C210 C200 C207 C201 34(4)
C202 C204 C207 C200 56(4)
C210 C204 C207 C200 9(3)
C213 C204 C207 C200 -49(3)
C201 C204 C207 C200 141(3)
C202 C204 C207 C213 105(4)
C210 C204 C207 C213 57(3)
C201 C204 C207 C213 -170(4)
C202 C204 C207 C209 5(6)
C210 C204 C207 C209 -42(5)
C213 C204 C207 C209 -100(5)
C201 C204 C207 C209 90(5)
C202 C204 C207 C208 -72(3)
C210 C204 C207 C208 -119(2)
C213 C204 C207 C208 -177(3)
C201 C204 C207 C208 13(2)
C202 C204 C207 C210 47(3)
C213 C204 C207 C210 -57(3)
C201 C204 C207 C210 132(3)
C202 C204 C207 C205 -34(3)
C210 C204 C207 C205 -81(2)
C213 C204 C207 C205 -138(3)
C201 C204 C207 C205 51(2)
C202 C204 C207 C201 -85(3)
C210 C204 C207 C201 -132(3)
C213 C204 C207 C201 170(4)
C211 C205 C207 C200 -155(3)
C215 C205 C207 C200 -87(4)
C208 C205 C207 C200 163(3)
C209 C205 C207 C200 44(2)
C214 C205 C207 C200 -47(2)
C206 C205 C207 C200 -85(2)
C203 C205 C207 C200 -14(2)
C211 C205 C207 C213 -89(4)
C215 C205 C207 C213 -21(6)
C208 C205 C207 C213 -131(4)
C209 C205 C207 C213 110(4)
C214 C205 C207 C213 19(4)
C206 C205 C207 C213 -19(4)
C203 C205 C207 C213 52(4)
C211 C205 C207 C209 161(3)
C215 C205 C207 C209 -131(4)
C208 C205 C207 C209 119(3)
C214 C205 C207 C209 -91(2)
C206 C205 C207 C209 -129(3)
C203 C205 C207 C209 -58(2)
C211 C205 C207 C208 42.2(18)
C215 C205 C207 C208 110(4)
C209 C205 C207 C208 -119(3)
C214 C205 C207 C208 150(3)
C206 C205 C207 C208 112(2)
C203 C205 C207 C208 -177(3)
C211 C205 C207 C204 -46(2)
C215 C205 C207 C204 22(4)
C208 C205 C207 C204 -88(2)
C209 C205 C207 C204 153(3)
C214 C205 C207 C204 62.3(18)
C206 C205 C207 C204 24.1(18)
C203 C205 C207 C204 95(2)
C211 C205 C207 C210 -83(2)
C215 C205 C207 C210 -15(4)
C208 C205 C207 C210 -125(2)
C209 C205 C207 C210 116(3)
C214 C205 C207 C210 25.2(17)
C206 C205 C207 C210 -12.9(17)
C203 C205 C207 C210 58.1(18)
C211 C205 C207 C201 -11(2)
C215 C205 C207 C201 57(4)
C208 C205 C207 C201 -53(2)
C209 C205 C207 C201 -172(3)
C214 C205 C207 C201 96.9(19)
C206 C205 C207 C201 58.7(18)
C203 C205 C207 C201 130(2)
C204 C201 C207 C200 -63(5)
C211 C201 C207 C200 71(5)
C208 C201 C207 C200 101(4)
C202 C201 C207 C200 -32(5)
C204 C201 C207 C213 8(3)
C211 C201 C207 C213 141(3)
C208 C201 C207 C213 171(3)
C202 C201 C207 C213 38(3)
C204 C201 C207 C209 -132(3)
C211 C201 C207 C209 1(4)
C208 C201 C207 C209 31(3)
C202 C201 C207 C209 -102(3)
C204 C201 C207 C208 -164(3)
C211 C201 C207 C208 -30.4(16)
C202 C201 C207 C208 -133(2)
C211 C201 C207 C204 133(3)
C208 C201 C207 C204 164(3)
C202 C201 C207 C204 30.5(14)
C204 C201 C207 C210 -28.3(17)
C211 C201 C207 C210 105(2)
C208 C201 C207 C210 135(2)
C202 C201 C207 C210 2.2(15)
C204 C201 C207 C205 -124(2)
C211 C201 C207 C205 9.1(17)
C208 C201 C207 C205 39.5(15)
C202 C201 C207 C205 -93.5(17)
C215 C205 C208 C211 0(4)
C209 C205 C208 C211 147(3)
C214 C205 C208 C211 67(4)
C206 C205 C208 C211 40(2)
C207 C205 C208 C211 115(3)
C203 C205 C208 C211 118(3)
C211 C205 C208 C201 -41(3)
C215 C205 C208 C201 -40(5)
C209 C205 C208 C201 106(2)
C214 C205 C208 C201 27(5)
C206 C205 C208 C201 -1(3)
C207 C205 C208 C201 74(2)
C203 C205 C208 C201 78(3)
C211 C205 C208 C207 -115(3)
C215 C205 C208 C207 -115(4)
C209 C205 C208 C207 31.7(15)
C214 C205 C208 C207 -48(4)
C206 C205 C208 C207 -75(2)
C203 C205 C208 C207 3(3)
C211 C205 C208 C209 -147(3)
C215 C205 C208 C209 -146(4)
C214 C205 C208 C209 -79(3)
C206 C205 C208 C209 -107(2)
C207 C205 C208 C209 -31.7(15)
C203 C205 C208 C209 -28(2)
C204 C201 C208 C211 -110(3)
C202 C201 C208 C211 -71(3)
C207 C201 C208 C211 -123(3)
C204 C201 C208 C205 -68(3)
C211 C201 C208 C205 41(3)
C202 C201 C208 C205 -30(4)
C207 C201 C208 C205 -82(2)
C204 C201 C208 C207 14(2)
C211 C201 C208 C207 123(3)
C202 C201 C208 C207 52(3)
C204 C201 C208 C209 -3(3)
C211 C201 C208 C209 107(3)
C202 C201 C208 C209 35(3)
C207 C201 C208 C209 -16.6(16)
C200 C207 C208 C211 -78(4)
C213 C207 C208 C211 34(6)
C209 C207 C208 C211 -105(3)
C204 C207 C208 C211 38(3)
C210 C207 C208 C211 4(3)
C205 C207 C208 C211 -57(2)
C201 C207 C208 C211 50(2)
C200 C207 C208 C205 -21(4)
C213 C207 C208 C205 91(6)
C209 C207 C208 C205 -48(2)
C204 C207 C208 C205 95(2)
C210 C207 C208 C205 61(2)
C201 C207 C208 C205 106(2)
C200 C207 C208 C201 -127(3)
C213 C207 C208 C201 -16(5)
C209 C207 C208 C201 -155(3)
C204 C207 C208 C201 -11(2)
C210 C207 C208 C201 -46(2)
C205 C207 C208 C201 -106(2)
C200 C207 C208 C209 27(3)
C213 C207 C208 C209 139(6)
C204 C207 C208 C209 144(2)
C210 C207 C208 C209 109(2)
C205 C207 C208 C209 48(2)
C201 C207 C208 C209 155(3)
C213 C200 C209 C207 1(3)
C203 C200 C209 C207 -128(3)
C210 C200 C209 C207 -50(3)
C207 C200 C209 C205 73(3)
C213 C200 C209 C205 74(4)
C203 C200 C209 C205 -56(3)
C210 C200 C209 C205 22(4)
C207 C200 C209 C203 128(3)
C213 C200 C209 C203 130(4)
C210 C200 C209 C203 78(3)
C207 C200 C209 C208 28(2)
C213 C200 C209 C208 29(4)
C203 C200 C209 C208 -100(3)
C210 C200 C209 C208 -22(4)
C207 C200 C209 C213 -1(3)
C203 C200 C209 C213 -130(4)
C210 C200 C209 C213 -52(3)
C213 C207 C209 C200 -2(4)
C208 C207 C209 C200 151(3)
C204 C207 C209 C200 69(5)
C210 C207 C209 C200 43(3)
C205 C207 C209 C200 117(3)
C201 C207 C209 C200 127(3)
C200 C207 C209 C205 -117(3)
C213 C207 C209 C205 -119(4)
C208 C207 C209 C205 33.5(16)
C204 C207 C209 C205 -48(5)
C210 C207 C209 C205 -74(2)
C201 C207 C209 C205 9(3)
C200 C207 C209 C203 -44(2)
C213 C207 C209 C203 -45(5)
C208 C207 C209 C203 107(2)
C204 C207 C209 C203 26(5)
C210 C207 C209 C203 0(3)
C205 C207 C209 C203 74(2)
C201 C207 C209 C203 83(3)
C200 C207 C209 C208 -151(3)
C213 C207 C209 C208 -153(4)
C204 C207 C209 C208 -82(4)
C210 C207 C209 C208 -108(2)
C205 C207 C209 C208 -33.5(16)
C201 C207 C209 C208 -24(3)
C200 C207 C209 C213 2(4)
C208 C207 C209 C213 153(4)
C204 C207 C209 C213 71(5)
C210 C207 C209 C213 45(3)
C205 C207 C209 C213 119(4)
C201 C207 C209 C213 128(5)
C211 C205 C209 C200 -76(4)
C215 C205 C209 C200 28(6)
C208 C205 C209 C200 -103(3)
C214 C205 C209 C200 36(3)
C206 C205 C209 C200 0(3)
C207 C205 C209 C200 -55(2)
C203 C205 C209 C200 47(3)
C211 C205 C209 C207 -21(3)
C215 C205 C209 C207 83(5)
C208 C205 C209 C207 -48(2)
C214 C205 C209 C207 91(2)
C206 C205 C209 C207 55(3)
C203 C205 C209 C207 102(3)
C211 C205 C209 C203 -124(3)
C215 C205 C209 C203 -19(5)
C208 C205 C209 C203 -150(2)
C214 C205 C209 C203 -11.7(19)
C206 C205 C209 C203 -47(2)
C207 C205 C209 C203 -102(3)
C211 C205 C209 C208 27(2)
C215 C205 C209 C208 131(6)
C214 C205 C209 C208 139(2)
C206 C205 C209 C208 103(2)
C207 C205 C209 C208 48(2)
C203 C205 C209 C208 150(2)
C211 C205 C209 C213 -45(3)
C215 C205 C209 C213 60(5)
C208 C205 C209 C213 -72(2)
C214 C205 C209 C213 66.8(19)
C206 C205 C209 C213 31(2)
C207 C205 C209 C213 -23.9(18)
C203 C205 C209 C213 79(2)
C214 C203 C209 C200 -112(3)
C212 C203 C209 C200 -75(3)
C205 C203 C209 C200 -127(3)
C214 C203 C209 C207 -69(3)
C200 C203 C209 C207 43(2)
C212 C203 C209 C207 -32(4)
C205 C203 C209 C207 -84(2)
C214 C203 C209 C205 15(2)
C200 C203 C209 C205 127(3)
C212 C203 C209 C205 52(3)
C214 C203 C209 C208 -5(3)
C200 C203 C209 C208 107(3)
C212 C203 C209 C208 32(3)
C205 C203 C209 C208 -20.3(16)
C214 C203 C209 C213 -88(3)
C200 C203 C209 C213 24(2)
C212 C203 C209 C213 -51(3)
C205 C203 C209 C213 -103.1(18)
C211 C208 C209 C200 64(4)
C205 C208 C209 C200 96(3)
C201 C208 C209 C200 -1(4)
C207 C208 C209 C200 -27(2)
C211 C208 C209 C207 91(3)
C205 C208 C209 C207 123(3)
C201 C208 C209 C207 26(3)
C211 C208 C209 C205 -32(2)
C201 C208 C209 C205 -96(3)
C207 C208 C209 C205 -123(3)
C211 C208 C209 C203 -1(4)
C205 C208 C209 C203 31(2)
C201 C208 C209 C203 -66(3)
C207 C208 C209 C203 -92(3)
C211 C208 C209 C213 79(3)
C205 C208 C209 C213 111(2)
C201 C208 C209 C213 14(2)
C207 C208 C209 C213 -12(2)
C213 C204 C210 C202 -180(3)
C201 C204 C210 C202 68(4)
C207 C204 C210 C202 137(2)
C202 C204 C210 C213 180(3)
C201 C204 C210 C213 -112(4)
C207 C204 C210 C213 -43(2)
C202 C204 C210 C212 -41(3)
C213 C204 C210 C212 139(4)
C201 C204 C210 C212 27(5)
C207 C204 C210 C212 96(3)
C202 C204 C210 C200 -142(2)
C213 C204 C210 C200 38(2)
C201 C204 C210 C200 -74(4)
C207 C204 C210 C200 -5.1(17)
C202 C204 C210 C207 -137(2)
C213 C204 C210 C207 43(2)
C201 C204 C210 C207 -69(4)
C202 C204 C210 C206 -48.2(19)
C213 C204 C210 C206 132(3)
C201 C204 C210 C206 20(4)
C207 C204 C210 C206 88.9(16)
C206 C202 C210 C204 -116(2)
C201 C202 C210 C204 -37(2)
C212 C202 C210 C204 -147(2)
C213 C202 C210 C204 0(4)
C204 C202 C210 C213 0(4)
C206 C202 C210 C213 -116(4)
C201 C202 C210 C213 -37(4)
C212 C202 C210 C213 -147(4)
C204 C202 C210 C212 147(2)
C206 C202 C210 C212 30.8(16)
C201 C202 C210 C212 110(2)
C213 C202 C210 C212 147(4)
C204 C202 C210 C200 63(4)
C206 C202 C210 C200 -53(4)
C201 C202 C210 C200 27(4)
C212 C202 C210 C200 -84(3)
C213 C202 C210 C200 63(4)
C204 C202 C210 C207 41(2)
C206 C202 C210 C207 -76(2)
C201 C202 C210 C207 4(3)
C212 C202 C210 C207 -106(2)
C213 C202 C210 C207 41(3)
C204 C202 C210 C206 116(2)
C201 C202 C210 C206 80(2)
C212 C202 C210 C206 -30.8(16)
C213 C202 C210 C206 116(4)
C209 C200 C210 C204 57(4)
C207 C200 C210 C204 8(3)
C213 C200 C210 C204 -50(3)
C203 C200 C210 C204 137(3)
C209 C200 C210 C202 10(5)
C207 C200 C210 C202 -39(4)
C213 C200 C210 C202 -97(5)
C203 C200 C210 C202 90(4)
C209 C200 C210 C213 107(4)
C207 C200 C210 C213 58(3)
C203 C200 C210 C213 -173(4)
C209 C200 C210 C212 -69(3)
C207 C200 C210 C212 -118(3)
C213 C200 C210 C212 -176(4)
C203 C200 C210 C212 11(2)
C209 C200 C210 C207 49(3)
C213 C200 C210 C207 -58(3)
C203 C200 C210 C207 129(3)
C209 C200 C210 C206 -32(3)
C207 C200 C210 C206 -81(2)
C213 C200 C210 C206 -139(3)
C203 C200 C210 C206 48(2)
C200 C207 C210 C204 -171(3)
C213 C207 C210 C204 -86(4)
C209 C207 C210 C204 154(3)
C208 C207 C210 C204 68(2)
C205 C207 C210 C204 101(2)
C201 C207 C210 C204 32(2)
C200 C207 C210 C202 153(3)
C213 C207 C210 C202 -122(4)
C209 C207 C210 C202 119(3)
C208 C207 C210 C202 32(3)
C204 C207 C210 C202 -35(2)
C205 C207 C210 C202 65(2)
C201 C207 C210 C202 -3(2)
C200 C207 C210 C213 -85(4)
C209 C207 C210 C213 -119(4)
C208 C207 C210 C213 154(4)
C204 C207 C210 C213 86(4)
C205 C207 C210 C213 -173(4)
C201 C207 C210 C213 118(4)
C200 C207 C210 C212 68(3)
C213 C207 C210 C212 153(4)
C209 C207 C210 C212 33(3)
C208 C207 C210 C212 -53(2)
C204 C207 C210 C212 -121(3)
C205 C207 C210 C212 -20(2)
C201 C207 C210 C212 -89(2)
C213 C207 C210 C200 85(4)
C209 C207 C210 C200 -34(2)
C208 C207 C210 C200 -121(3)
C204 C207 C210 C200 171(3)
C205 C207 C210 C200 -88(2)
C201 C207 C210 C200 -157(3)
C200 C207 C210 C206 100(2)
C213 C207 C210 C206 -175(4)
C209 C207 C210 C206 65(3)
C208 C207 C210 C206 -21(2)
C204 C207 C210 C206 -89(2)
C205 C207 C210 C206 11.5(15)
C201 C207 C210 C206 -57.0(16)
C215 C206 C210 C204 -88(5)
C214 C206 C210 C204 -148(3)
C212 C206 C210 C204 170(3)
C202 C206 C210 C204 47(2)
C211 C206 C210 C204 -40(2)
C205 C206 C210 C204 -79(2)
C215 C206 C210 C202 -135(5)
C214 C206 C210 C202 165(3)
C212 C206 C210 C202 123(3)
C211 C206 C210 C202 -87(2)
C205 C206 C210 C202 -126(2)
C215 C206 C210 C213 -26(6)
C214 C206 C210 C213 -86(4)
C212 C206 C210 C213 -128(4)
C202 C206 C210 C213 109(4)
C211 C206 C210 C213 21(4)
C205 C206 C210 C213 -17(4)
C215 C206 C210 C212 102(5)
C214 C206 C210 C212 41(2)
C202 C206 C210 C212 -123(3)
C211 C206 C210 C212 149(3)
C205 C206 C210 C212 111(3)
C215 C206 C210 C200 13(4)
C214 C206 C210 C200 -48(2)
C212 C206 C210 C200 -89(2)
C202 C206 C210 C200 147(3)
C211 C206 C210 C200 60.0(18)
C205 C206 C210 C200 21.4(18)
C215 C206 C210 C207 -22(4)
C214 C206 C210 C207 -83(2)
C212 C206 C210 C207 -124(3)
C202 C206 C210 C207 113(2)
C211 C206 C210 C207 25.2(18)
C205 C206 C210 C207 -13.4(17)
C201 C208 C211 C205 133(3)
C207 C208 C211 C205 74(2)
C209 C208 C211 C205 32(2)
C205 C208 C211 C201 -133(3)
C207 C208 C211 C201 -59(3)
C209 C208 C211 C201 -101(3)
C205 C208 C211 C215 0(3)
C201 C208 C211 C215 133(4)
C207 C208 C211 C215 74(4)
C209 C208 C211 C215 32(4)
C205 C208 C211 C206 -51(3)
C201 C208 C211 C206 82(3)
C207 C208 C211 C206 23(4)
C209 C208 C211 C206 -18(4)
C215 C205 C211 C208 -180(3)
C209 C205 C211 C208 -36(3)
C214 C205 C211 C208 -139(3)
C206 C205 C211 C208 -139(2)
C207 C205 C211 C208 -49(2)
C203 C205 C211 C208 -100(4)
C215 C205 C211 C201 -112(4)
C208 C205 C211 C201 68(4)
C209 C205 C211 C201 31(5)
C214 C205 C211 C201 -71(4)
C206 C205 C211 C201 -71(4)
C207 C205 C211 C201 19(4)
C203 C205 C211 C201 -32(6)
C208 C205 C211 C215 180(3)
C209 C205 C211 C215 143(4)
C214 C205 C211 C215 41(2)
C206 C205 C211 C215 41(2)
C207 C205 C211 C215 131(3)
C203 C205 C211 C215 80(4)
C215 C205 C211 C206 -41(2)
C208 C205 C211 C206 139(2)
C209 C205 C211 C206 102(2)
C214 C205 C211 C206 -0.4(18)
C207 C205 C211 C206 90.1(15)
C203 C205 C211 C206 39(3)
C204 C201 C211 C208 84(4)
C202 C201 C211 C208 119(3)
C207 C201 C211 C208 43(2)
C204 C201 C211 C205 21(5)
C208 C201 C211 C205 -63(3)
C202 C201 C211 C205 57(4)
C207 C201 C211 C205 -20(4)
C204 C201 C211 C215 -46(5)
C208 C201 C211 C215 -130(4)
C202 C201 C211 C215 -11(5)
C207 C201 C211 C215 -87(3)
C204 C201 C211 C206 -43(3)
C208 C201 C211 C206 -127(3)
C202 C201 C211 C206 -7(2)
C207 C201 C211 C206 -83.5(16)
C215 C206 C211 C208 103(4)
C214 C206 C211 C208 51(4)
C212 C206 C211 C208 2(6)
C202 C206 C211 C208 -73(3)
C205 C206 C211 C208 51(3)
C210 C206 C211 C208 -37(3)
C215 C206 C211 C205 52(3)
C214 C206 C211 C205 1(3)
C212 C206 C211 C205 -49(4)
C202 C206 C211 C205 -124(2)
C210 C206 C211 C205 -88(2)
C215 C206 C211 C201 -176(4)
C214 C206 C211 C201 133(3)
C212 C206 C211 C201 83(4)
C202 C206 C211 C201 8(2)
C205 C206 C211 C201 132(3)
C210 C206 C211 C201 44(2)
C214 C206 C211 C215 -51(3)
C212 C206 C211 C215 -101(5)
C202 C206 C211 C215 -176(4)
C205 C206 C211 C215 -52(3)
C210 C206 C211 C215 -140(3)
C215 C206 C212 C214 -3(4)
C202 C206 C212 C214 151(2)
C211 C206 C212 C214 70(4)
C205 C206 C212 C214 41(2)
C210 C206 C212 C214 120(3)
C215 C206 C212 C210 -123(4)
C214 C206 C212 C210 -120(3)
C202 C206 C212 C210 30.2(16)
C211 C206 C212 C210 -50(4)
C205 C206 C212 C210 -80(2)
C215 C206 C212 C203 -42(4)
C214 C206 C212 C203 -39(2)
C202 C206 C212 C203 112(2)
C211 C206 C212 C203 31(5)
C205 C206 C212 C203 2(3)
C210 C206 C212 C203 82(2)
C215 C206 C212 C202 -154(4)
C214 C206 C212 C202 -151(2)
C211 C206 C212 C202 -81(4)
C205 C206 C212 C202 -110(2)
C210 C206 C212 C202 -30.2(16)
C214 C206 C212 C215 3(4)
C202 C206 C212 C215 154(4)
C211 C206 C212 C215 73(5)
C205 C206 C212 C215 43(3)
C210 C206 C212 C215 123(4)
C204 C210 C212 C214 -70(4)
C202 C210 C212 C214 -103(3)
C213 C210 C212 C214 31(6)
C200 C210 C212 C214 35(3)
C207 C210 C212 C214 3(4)
C206 C210 C212 C214 -58(3)
C204 C210 C212 C206 -12(4)
C202 C210 C212 C206 -45(3)
C213 C210 C212 C206 89(5)
C200 C210 C212 C206 93(2)
C207 C210 C212 C206 61(3)
C204 C210 C212 C203 -115(3)
C202 C210 C212 C203 -147(3)
C213 C210 C212 C203 -14(5)
C200 C210 C212 C203 -9(2)
C207 C210 C212 C203 -42(2)
C206 C210 C212 C203 -103(3)
C204 C210 C212 C202 33(3)
C213 C210 C212 C202 134(6)
C200 C210 C212 C202 138(3)
C207 C210 C212 C202 105(3)
C206 C210 C212 C202 45(3)
C204 C210 C212 C215 -36(4)
C202 C210 C212 C215 -69(2)
C213 C210 C212 C215 64(5)
C200 C210 C212 C215 69(2)
C207 C210 C212 C215 36(2)
C206 C210 C212 C215 -24.4(18)
C200 C203 C212 C214 -117(3)
C209 C203 C212 C214 -84(3)
C205 C203 C212 C214 -44(2)
C214 C203 C212 C206 43(2)
C200 C203 C212 C206 -75(3)
C209 C203 C212 C206 -41(3)
C205 C203 C212 C206 -1(2)
C214 C203 C212 C210 129(3)
C200 C203 C212 C210 11(3)
C209 C203 C212 C210 45(3)
C205 C203 C212 C210 84.5(17)
C214 C203 C212 C202 107(3)
C200 C203 C212 C202 -11(3)
C209 C203 C212 C202 23(4)
C205 C203 C212 C202 62(2)
C214 C203 C212 C215 24(2)
C200 C203 C212 C215 -93(3)
C209 C203 C212 C215 -60(3)
C205 C203 C212 C215 -20.4(15)
C204 C202 C212 C214 66(4)
C210 C202 C212 C214 97(3)
C206 C202 C212 C214 -29(3)
C201 C202 C212 C214 8(4)
C213 C202 C212 C214 82(3)
C204 C202 C212 C206 96(3)
C210 C202 C212 C206 127(3)
C201 C202 C212 C206 37(3)
C213 C202 C212 C206 112(2)
C204 C202 C212 C210 -31(2)
C206 C202 C212 C210 -127(3)
C201 C202 C212 C210 -90(3)
C213 C202 C212 C210 -15(2)
C204 C202 C212 C203 5(4)
C210 C202 C212 C203 36(3)
C206 C202 C212 C203 -91(3)
C201 C202 C212 C203 -54(3)
C213 C202 C212 C203 21(3)
C204 C202 C212 C215 83(3)
C210 C202 C212 C215 115(2)
C206 C202 C212 C215 -12(2)
C201 C202 C212 C215 25(2)
C213 C202 C212 C215 99.4(18)
C200 C207 C213 C210 82(3)
C209 C207 C213 C210 83(4)
C208 C207 C213 C210 -45(6)
C204 C207 C213 C210 -51(2)
C205 C207 C213 C210 9(5)
C201 C207 C213 C210 -57(3)
C200 C207 C213 C204 132(3)
C209 C207 C213 C204 134(3)
C208 C207 C213 C204 6(6)
C210 C207 C213 C204 51(2)
C205 C207 C213 C204 60(4)
C201 C207 C213 C204 -7(3)
C209 C207 C213 C200 1(3)
C208 C207 C213 C200 -127(5)
C204 C207 C213 C200 -132(3)
C210 C207 C213 C200 -82(3)
C205 C207 C213 C200 -73(3)
C201 C207 C213 C200 -139(3)
C200 C207 C213 C209 -1(3)
C208 C207 C213 C209 -128(7)
C204 C207 C213 C209 -134(3)
C210 C207 C213 C209 -83(4)
C205 C207 C213 C209 -74(4)
C201 C207 C213 C209 -140(4)
C200 C207 C213 C202 109(2)
C209 C207 C213 C202 110(3)
C208 C207 C213 C202 -18(6)
C204 C207 C213 C202 -23.9(12)
C210 C207 C213 C202 27(2)
C205 C207 C213 C202 36(4)
C201 C207 C213 C202 -30(2)
C204 C210 C213 C207 76(3)
C202 C210 C213 C207 77(4)
C212 C210 C213 C207 -44(6)
C200 C210 C213 C207 -50(2)
C206 C210 C213 C207 6(5)
C202 C210 C213 C204 0(3)
C212 C210 C213 C204 -121(5)
C200 C210 C213 C204 -127(3)
C207 C210 C213 C204 -76(3)
C206 C210 C213 C204 -71(3)
C204 C210 C213 C200 127(3)
C202 C210 C213 C200 127(3)
C212 C210 C213 C200 6(6)
C207 C210 C213 C200 50(2)
C206 C210 C213 C200 56(4)
C204 C210 C213 C209 104(2)
C202 C210 C213 C209 104(3)
C212 C210 C213 C209 -17(6)
C200 C210 C213 C209 -22.4(14)
C207 C210 C213 C209 28(2)
C206 C210 C213 C209 33(4)
C204 C210 C213 C202 0(3)
C212 C210 C213 C202 -121(7)
C200 C210 C213 C202 -127(3)
C207 C210 C213 C202 -77(4)
C206 C210 C213 C202 -71(4)
C202 C204 C213 C207 -105(4)
C210 C204 C213 C207 -105(3)
C201 C204 C213 C207 12(4)
C202 C204 C213 C210 0(4)
C201 C204 C213 C210 117(4)
C207 C204 C213 C210 105(3)
C202 C204 C213 C200 -65(5)
C210 C204 C213 C200 -65(3)
C201 C204 C213 C200 52(5)
C207 C204 C213 C200 40(2)
C202 C204 C213 C209 -85(3)
C210 C204 C213 C209 -85(3)
C201 C204 C213 C209 32(4)
C207 C204 C213 C209 20.3(16)
C210 C204 C213 C202 0(4)
C201 C204 C213 C202 117(5)
C207 C204 C213 C202 105(4)
C209 C200 C213 C207 -2(4)
C203 C200 C213 C207 110(4)
C210 C200 C213 C207 102(3)
C209 C200 C213 C210 -104(4)
C207 C200 C213 C210 -102(3)
C203 C200 C213 C210 8(5)
C209 C200 C213 C204 -58(5)
C207 C200 C213 C204 -56(3)
C203 C200 C213 C204 54(5)
C210 C200 C213 C204 46(3)
C207 C200 C213 C209 2(4)
C203 C200 C213 C209 112(5)
C210 C200 C213 C209 104(4)
C209 C200 C213 C202 -81(4)
C207 C200 C213 C202 -79(3)
C203 C200 C213 C202 31(4)
C210 C200 C213 C202 22.8(17)
C200 C209 C213 C207 177(7)
C205 C209 C213 C207 63(4)
C203 C209 C213 C207 135(5)
C208 C209 C213 C207 24(4)
C200 C209 C213 C210 77(4)
C207 C209 C213 C210 -100(5)
C205 C209 C213 C210 -38(3)
C203 C209 C213 C210 35(3)
C208 C209 C213 C210 -76(3)
C200 C209 C213 C204 130(5)
C207 C209 C213 C204 -48(4)
C205 C209 C213 C204 15(3)
C203 C209 C213 C204 88(3)
C208 C209 C213 C204 -24(2)
C207 C209 C213 C200 -177(7)
C205 C209 C213 C200 -115(4)
C203 C209 C213 C200 -42(4)
C208 C209 C213 C200 -153(4)
C200 C209 C213 C202 104(4)
C207 C209 C213 C202 -73(4)
C205 C209 C213 C202 -10(2)
C203 C209 C213 C202 62(2)
C208 C209 C213 C202 -49.1(18)
C204 C202 C213 C207 74(4)
C210 C202 C213 C207 -106(5)
C206 C202 C213 C207 -40(3)
C201 C202 C213 C207 37(3)
C212 C202 C213 C207 -78(3)
C204 C202 C213 C210 180(100)
C206 C202 C213 C210 66(4)
C201 C202 C213 C210 143(4)
C212 C202 C213 C210 28(4)
C210 C202 C213 C204 -180(100)
C206 C202 C213 C204 -114(4)
C201 C202 C213 C204 -37(3)
C212 C202 C213 C204 -152(4)
C204 C202 C213 C200 124(5)
C210 C202 C213 C200 -56(4)
C206 C202 C213 C200 9(3)
C201 C202 C213 C200 87(3)
C212 C202 C213 C200 -28(3)
C204 C202 C213 C209 100(4)
C210 C202 C213 C209 -79(4)
C206 C202 C213 C209 -14(2)
C201 C202 C213 C209 64(2)
C212 C202 C213 C209 -51.0(18)
C210 C212 C214 C206 73(3)
C203 C212 C214 C206 131(3)
C202 C212 C214 C206 29(2)
C215 C212 C214 C206 -3(3)
C206 C212 C214 C215 3(3)
C210 C212 C214 C215 75(4)
C203 C212 C214 C215 134(4)
C202 C212 C214 C215 32(4)
C206 C212 C214 C203 -131(3)
C210 C212 C214 C203 -59(3)
C202 C212 C214 C203 -102(3)
C215 C212 C214 C203 -134(4)
C206 C212 C214 C205 -48(3)
C210 C212 C214 C205 24(4)
C203 C212 C214 C205 83(3)
C202 C212 C214 C205 -19(4)
C215 C212 C214 C205 -51(3)
C215 C206 C214 C212 177(4)
C202 C206 C214 C212 -35(3)
C211 C206 C214 C212 -139(3)
C205 C206 C214 C212 -139(2)
C210 C206 C214 C212 -45(2)
C212 C206 C214 C215 -177(4)
C202 C206 C214 C215 148(4)
C211 C206 C214 C215 44(2)
C205 C206 C214 C215 44(2)
C210 C206 C214 C215 138(3)
C215 C206 C214 C203 -112(4)
C212 C206 C214 C203 71(4)
C202 C206 C214 C203 37(5)
C211 C206 C214 C203 -68(4)
C205 C206 C214 C203 -68(4)
C210 C206 C214 C203 26(4)
C215 C206 C214 C205 -44(2)
C212 C206 C214 C205 139(2)
C202 C206 C214 C205 104(3)
C211 C206 C214 C205 -0.4(18)
C210 C206 C214 C205 93.7(15)
C200 C203 C214 C212 73(4)
C209 C203 C214 C212 109(3)
C205 C203 C214 C212 123(2)
C200 C203 C214 C206 12(5)
C212 C203 C214 C206 -61(3)
C209 C203 C214 C206 48(5)
C205 C203 C214 C206 62(3)
C200 C203 C214 C215 -57(5)
C212 C203 C214 C215 -130(4)
C209 C203 C214 C215 -22(5)
C205 C203 C214 C215 -7(3)
C200 C203 C214 C205 -50(3)
C212 C203 C214 C205 -123(2)
C209 C203 C214 C205 -15(2)
C211 C205 C214 C212 47(4)
C215 C205 C214 C212 103(4)
C208 C205 C214 C212 1(5)
C209 C205 C214 C212 -72(3)
C206 C205 C214 C212 46(3)
C207 C205 C214 C212 -36(3)
C203 C205 C214 C212 -86(3)
C211 C205 C214 C206 1(3)
C215 C205 C214 C206 56(3)
C208 C205 C214 C206 -45(4)
C209 C205 C214 C206 -118(2)
C207 C205 C214 C206 -82(2)
C203 C205 C214 C206 -133(3)
C211 C205 C214 C215 -56(3)
C208 C205 C214 C215 -101(5)
C209 C205 C214 C215 -174(3)
C206 C205 C214 C215 -56(3)
C207 C205 C214 C215 -139(3)
C203 C205 C214 C215 171(4)
C211 C205 C214 C203 133(3)
C215 C205 C214 C203 -171(4)
C208 C205 C214 C203 88(4)
C209 C205 C214 C203 14(2)
C206 C205 C214 C203 133(3)
C207 C205 C214 C203 50(2)
C214 C206 C215 C205 80(3)
C212 C206 C215 C205 82(4)
C202 C206 C215 C205 -41(8)
C211 C206 C215 C205 -48(2)
C210 C206 C215 C205 13(6)
C212 C206 C215 C214 2(3)
C202 C206 C215 C214 -121(6)
C211 C206 C215 C214 -128(2)
C205 C206 C215 C214 -80(3)
C210 C206 C215 C214 -67(4)
C214 C206 C215 C211 128(2)
C212 C206 C215 C211 131(3)
C202 C206 C215 C211 8(7)
C205 C206 C215 C211 48(2)
C210 C206 C215 C211 61(4)
C214 C206 C215 C212 -2(3)
C202 C206 C215 C212 -123(8)
C211 C206 C215 C212 -131(3)
C205 C206 C215 C212 -82(4)
C210 C206 C215 C212 -69(4)
C211 C205 C215 C206 73(3)
C208 C205 C215 C206 73(5)
C209 C205 C215 C206 -44(6)
C214 C205 C215 C206 -54(2)
C207 C205 C215 C206 3(5)
C203 C205 C215 C206 -59(3)
C211 C205 C215 C214 127(2)
C208 C205 C215 C214 126(3)
C209 C205 C215 C214 9(6)
C206 C205 C215 C214 54(2)
C207 C205 C215 C214 56(4)
C203 C205 C215 C214 -6(2)
C208 C205 C215 C211 0(3)
C209 C205 C215 C211 -117(5)
C214 C205 C215 C211 -127(2)
C206 C205 C215 C211 -73(3)
C207 C205 C215 C211 -70(3)
C203 C205 C215 C211 -132(2)
C211 C205 C215 C212 103(2)
C208 C205 C215 C212 103(3)
C209 C205 C215 C212 -14(6)
C214 C205 C215 C212 -23.6(12)
C206 C205 C215 C212 30(2)
C207 C205 C215 C212 33(4)
C203 C205 C215 C212 -29(2)
C212 C214 C215 C206 -3(4)
C203 C214 C215 C206 114(4)
C205 C214 C215 C206 103(3)
C212 C214 C215 C205 -106(4)
C206 C214 C215 C205 -103(3)
C203 C214 C215 C205 11(5)
C212 C214 C215 C211 -63(5)
C206 C214 C215 C211 -60(3)
C203 C214 C215 C211 54(5)
C205 C214 C215 C211 43(2)
C206 C214 C215 C212 3(4)
C203 C214 C215 C212 117(5)
C205 C214 C215 C212 106(4)
C208 C211 C215 C206 -107(4)
C205 C211 C215 C206 -108(4)
C201 C211 C215 C206 5(5)
C208 C211 C215 C205 0(4)
C201 C211 C215 C205 113(4)
C206 C211 C215 C205 108(4)
C208 C211 C215 C214 -62(5)
C205 C211 C215 C214 -62(3)
C201 C211 C215 C214 50(5)
C206 C211 C215 C214 45(3)
C208 C211 C215 C212 -84(4)
C205 C211 C215 C212 -85(3)
C201 C211 C215 C212 28(4)
C206 C211 C215 C212 23.1(18)
C214 C212 C215 C206 175(6)
C210 C212 C215 C206 59(4)
C203 C212 C215 C206 139(4)
C202 C212 C215 C206 23(4)
C214 C212 C215 C205 74(4)
C206 C212 C215 C205 -101(5)
C210 C212 C215 C205 -42(3)
C203 C212 C215 C205 38(3)
C202 C212 C215 C205 -78(3)
C206 C212 C215 C214 -175(6)
C210 C212 C215 C214 -116(4)
C203 C212 C215 C214 -36(3)
C202 C212 C215 C214 -152(4)
C214 C212 C215 C211 125(4)
C206 C212 C215 C211 -50(4)
C210 C212 C215 C211 9(3)
C203 C212 C215 C211 88(3)
C202 C212 C215 C211 -27(2)
